data_7117148
loop_
_publ_author_name
'Wenqing Wang'
'Xingyong Wang'
'Zaichao Zhang'
'Ningning Yuan'
'Xinping Wang'

_publ_section_title
;
 The long-sought seventeen-electron radical [(C6Me6)Cr(CO)3]+: isolation,
 crystal structure and substitution reaction
;
_journal_name_full Chem.Commun.
_journal_page_first 8410
_journal_paper_doi 10.1039/C5cc01941A
_journal_volume 51
_journal_year 2015
_chemical_formula_moiety 'C32 H33 Cr O2 P, C16 Al F36 O4'
_chemical_formula_sum 'C48 H33 Al Cr F36 O6 P'
_chemical_formula_weight 1499.69
_chemical_name_systematic
; 
 ? 
;
_space_group_IT_number 14
_symmetry_cell_setting monoclinic
_symmetry_space_group_name_Hall '-P 2yn'
_symmetry_space_group_name_H-M 'P 1 21/n 1'
_atom_sites_solution_hydrogens geom
_atom_sites_solution_primary direct
_atom_sites_solution_secondary difmap
_audit_creation_method SHELXL-97
_audit_update_record
;
2015-02-03 deposited with the CCDC.
2015-03-24 downloaded from the CCDC.
;
_cell_angle_alpha 90.00
_cell_angle_beta 119.0740(10)
_cell_angle_gamma 90.00
_cell_formula_units_Z 8
_cell_length_a 19.1442(12)
_cell_length_b 34.536(2)
_cell_length_c 19.5979(12)
_cell_measurement_reflns_used 9942
_cell_measurement_temperature 123(2)
_cell_measurement_theta_max 27.46
_cell_measurement_theta_min 2.36
_cell_volume 11324.7(12)
_computing_cell_refinement 'Bruker SAINT'
_computing_data_collection 'Bruker APEX DUO'
_computing_data_reduction 'Bruker SAINT'
_computing_molecular_graphics 'Bruker SHELXTL'
_computing_publication_material 'Bruker SHELXTL'
_computing_structure_refinement 'SHELXL-97 (Sheldrick, 2008)'
_computing_structure_solution 'SHELXS-97 (Sheldrick, 2008)'
_diffrn_ambient_temperature 123(2)
_diffrn_measured_fraction_theta_full 0.997
_diffrn_measured_fraction_theta_max 0.997
_diffrn_radiation_monochromator graphite
_diffrn_radiation_source 'fine-focus sealed tube'
_diffrn_radiation_type MoK\a
_diffrn_radiation_wavelength 0.71073
_diffrn_reflns_av_R_equivalents 0.0292
_diffrn_reflns_av_sigmaI/netI 0.0270
_diffrn_reflns_limit_h_max 24
_diffrn_reflns_limit_h_min -24
_diffrn_reflns_limit_k_max 44
_diffrn_reflns_limit_k_min -43
_diffrn_reflns_limit_l_max 24
_diffrn_reflns_limit_l_min -25
_diffrn_reflns_number 102643
_diffrn_reflns_theta_full 27.50
_diffrn_reflns_theta_max 27.50
_diffrn_reflns_theta_min 1.18
_exptl_absorpt_coefficient_mu 0.413
_exptl_absorpt_correction_T_max 0.9184
_exptl_absorpt_correction_T_min 0.8932
_exptl_absorpt_correction_type multi-scan
_exptl_absorpt_process_details 'SADABS (Bruker, 2011)'
_exptl_crystal_colour orange
_exptl_crystal_density_diffrn 1.759
_exptl_crystal_density_method 'not measured'
_exptl_crystal_description block
_exptl_crystal_F_000 5960
_exptl_crystal_size_max 0.28
_exptl_crystal_size_mid 0.26
_exptl_crystal_size_min 0.21
_refine_diff_density_max 0.810
_refine_diff_density_min -0.857
_refine_diff_density_rms 0.107
_refine_ls_extinction_method none
_refine_ls_goodness_of_fit_ref 1.109
_refine_ls_hydrogen_treatment constr
_refine_ls_matrix_type full
_refine_ls_number_parameters 2564
_refine_ls_number_reflns 25936
_refine_ls_number_restraints 3894
_refine_ls_restrained_S_all 1.104
_refine_ls_R_factor_all 0.0592
_refine_ls_R_factor_gt 0.0439
_refine_ls_shift/su_max 0.002
_refine_ls_shift/su_mean 0.000
_refine_ls_structure_factor_coef Fsqd
_refine_ls_weighting_details 'calc w=1/[\s^2^(Fo^2^)+(0.0842P)^2^+4.9214P] where P=(Fo^2^+2Fc^2^)/3'
_refine_ls_weighting_scheme calc
_refine_ls_wR_factor_gt 0.1274
_refine_ls_wR_factor_ref 0.1451
_reflns_number_gt 21053
_reflns_number_total 25936
_reflns_threshold_expression >2sigma(I)
_cod_data_source_file c5cc01941a2.cif
_cod_data_source_block mo_20150114wwq001_0m
_cod_original_cell_volume 11324.6(12)
_cod_original_sg_symbol_Hall '-P 2yn  '
_cod_original_sg_symbol_H-M 'P2(1)/n  '
_cod_database_code 7117148

loop_
_symmetry_equiv_pos_as_xyz
'x, y, z'
'-x+1/2, y+1/2, -z+1/2'
'-x, -y, -z'
'x-1/2, -y-1/2, z-1/2'

loop_
_atom_site_label
_atom_site_type_symbol
_atom_site_fract_x
_atom_site_fract_y
_atom_site_fract_z
_atom_site_U_iso_or_equiv
_atom_site_adp_type
_atom_site_occupancy
_atom_site_symmetry_multiplicity
_atom_site_calc_flag
_atom_site_refinement_flags
_atom_site_disorder_assembly
_atom_site_disorder_group
O1A O 0.29900(14) 0.20364(8) 0.24906(16) 0.0259(6) Uani 0.665(3) 1 d PDU A 1
C1A C 0.2201(3) 0.20632(14) 0.2263(3) 0.0299(13) Uani 0.665(3) 1 d PDU A 1
C2A C 0.2129(3) 0.22064(16) 0.2976(3) 0.0523(13) Uani 0.665(3) 1 d PDU A 1
C3A C 0.1769(4) 0.23429(18) 0.1580(4) 0.0484(16) Uani 0.665(3) 1 d PDU A 1
C4A C 0.1796(3) 0.16573(17) 0.2026(3) 0.0456(13) Uani 0.665(3) 1 d PDU A 1
F1A F 0.1395(2) 0.23325(11) 0.2774(2) 0.0695(10) Uani 0.665(3) 1 d PDU A 1
F2A F 0.26279(17) 0.25110(9) 0.33097(17) 0.0601(9) Uani 0.665(3) 1 d PDU A 1
F3A F 0.2307(3) 0.19157(18) 0.3489(3) 0.0692(13) Uani 0.665(3) 1 d PDU A 1
F4A F 0.0987(3) 0.2325(3) 0.1250(5) 0.075(3) Uani 0.665(3) 1 d PDU A 1
F5A F 0.1987(2) 0.22782(12) 0.1031(2) 0.0507(9) Uani 0.665(3) 1 d PDU A 1
F6A F 0.1987(3) 0.27176(12) 0.1842(3) 0.0642(11) Uani 0.665(3) 1 d PDU A 1
F7A F 0.1105(2) 0.16431(11) 0.2065(3) 0.0542(9) Uani 0.665(3) 1 d PDU A 1
F8A F 0.22677(19) 0.13885(10) 0.2493(2) 0.0591(9) Uani 0.665(3) 1 d PDU A 1
F9A F 0.1622(2) 0.15704(10) 0.12953(19) 0.0682(10) Uani 0.665(3) 1 d PDU A 1
C5A C 0.5024(5) 0.1773(2) 0.3907(5) 0.022(2) Uani 0.492(4) 1 d PDU A 1
C6A C 0.5600(3) 0.14638(15) 0.3856(3) 0.0405(13) Uani 0.492(4) 1 d PDU A 1
C7A C 0.5536(3) 0.20947(13) 0.4467(3) 0.0324(11) Uani 0.492(4) 1 d PDU A 1
C8A C 0.4508(3) 0.15789(15) 0.4207(3) 0.0361(12) Uani 0.492(4) 1 d PDU A 1
F10A F 0.6218(5) 0.1393(2) 0.4526(4) 0.066(2) Uani 0.492(4) 1 d PDU A 1
F11A F 0.5834(4) 0.1589(2) 0.3351(4) 0.0518(16) Uani 0.492(4) 1 d PDU A 1
F12A F 0.5220(4) 0.11351(14) 0.3561(4) 0.0536(13) Uani 0.492(4) 1 d PDU A 1
F13A F 0.5859(3) 0.19851(12) 0.52158(19) 0.0538(11) Uani 0.492(4) 1 d PDU A 1
F14A F 0.5103(6) 0.2410(2) 0.4384(6) 0.0453(16) Uani 0.492(4) 1 d PDU A 1
F15A F 0.6126(5) 0.22047(19) 0.4337(5) 0.0440(14) Uani 0.492(4) 1 d PDU A 1
F16A F 0.4928(6) 0.13404(19) 0.4818(4) 0.0534(19) Uani 0.492(4) 1 d PDU A 1
F17A F 0.3934(5) 0.1370(3) 0.3665(6) 0.0420(19) Uani 0.492(4) 1 d PDU A 1
F18A F 0.4189(6) 0.1834(2) 0.4484(6) 0.073(3) Uani 0.492(4) 1 d PDU A 1
O4A O 0.34843(18) 0.14576(7) 0.18174(14) 0.0256(6) Uani 0.665(3) 1 d PDU A 1
C13A C 0.3538(3) 0.12121(15) 0.1302(3) 0.0259(12) Uani 0.665(3) 1 d PDU A 1
C14A C 0.4392(3) 0.10568(15) 0.1628(3) 0.0389(12) Uani 0.665(3) 1 d PDU A 1
C15A C 0.3272(4) 0.14143(19) 0.0511(3) 0.0334(14) Uani 0.665(3) 1 d PDU A 1
C16A C 0.2955(3) 0.08702(15) 0.1177(3) 0.0303(11) Uani 0.665(3) 1 d PDU A 1
F28A F 0.45214(19) 0.09001(11) 0.10727(19) 0.0570(8) Uani 0.665(3) 1 d PDU A 1
F29A F 0.49189(14) 0.13436(8) 0.19535(16) 0.0484(7) Uani 0.665(3) 1 d PDU A 1
F30A F 0.4563(5) 0.07880(16) 0.2168(4) 0.0523(14) Uani 0.665(3) 1 d PDU A 1
F31A F 0.3043(6) 0.1166(2) -0.0081(4) 0.0531(17) Uani 0.665(3) 1 d PDU A 1
F32A F 0.2650(2) 0.16510(17) 0.0326(4) 0.0469(11) Uani 0.665(3) 1 d PDU A 1
F33A F 0.3861(2) 0.16316(10) 0.0531(2) 0.0487(9) Uani 0.665(3) 1 d PDU A 1
F34A F 0.3099(3) 0.05645(10) 0.0839(2) 0.0479(9) Uani 0.665(3) 1 d PDU A 1
F35A F 0.3032(2) 0.07484(9) 0.1851(2) 0.0404(8) Uani 0.665(3) 1 d PDU A 1
F36A F 0.22046(16) 0.09776(9) 0.07233(19) 0.0488(7) Uani 0.665(3) 1 d PDU A 1
O1C O 0.2837(3) 0.1841(2) 0.2188(4) 0.0378(14) Uani 0.335(3) 1 d PDU A 2
C1C C 0.2178(6) 0.2009(2) 0.2164(5) 0.039(3) Uani 0.335(3) 1 d PDU A 2
C2C C 0.2405(6) 0.2249(3) 0.2891(6) 0.079(3) Uani 0.335(3) 1 d PDU A 2
C3C C 0.1740(6) 0.2249(3) 0.1417(6) 0.051(3) Uani 0.335(3) 1 d PDU A 2
C4C C 0.1610(6) 0.1673(3) 0.2108(7) 0.061(3) Uani 0.335(3) 1 d PDU A 2
F1C F 0.1825(6) 0.2506(3) 0.2805(6) 0.117(3) Uani 0.335(3) 1 d PDU A 2
F2C F 0.3064(4) 0.2454(2) 0.3116(5) 0.097(3) Uani 0.335(3) 1 d PDU A 2
F3C F 0.2561(8) 0.2014(4) 0.3512(6) 0.111(5) Uani 0.335(3) 1 d PDU A 2
F6C F 0.2095(5) 0.2609(2) 0.1575(7) 0.084(3) Uani 0.335(3) 1 d PDU A 2
F4C F 0.0977(5) 0.2306(5) 0.1200(8) 0.060(5) Uani 0.335(3) 1 d PDU A 2
F5C F 0.1800(6) 0.2109(3) 0.0833(5) 0.078(3) Uani 0.335(3) 1 d PDU A 2
F7C F 0.1056(5) 0.1809(3) 0.2274(6) 0.080(3) Uani 0.335(3) 1 d PDU A 2
F8C F 0.2009(5) 0.1395(3) 0.2580(6) 0.101(4) Uani 0.335(3) 1 d PDU A 2
F9C F 0.1224(4) 0.1531(2) 0.1364(5) 0.098(3) Uani 0.335(3) 1 d PDU A 2
C5C C 0.4982(4) 0.1726(2) 0.3903(4) 0.025(2) Uani 0.508(4) 1 d PDU A 2
C6C C 0.5888(3) 0.17142(17) 0.4163(3) 0.0455(14) Uani 0.508(4) 1 d PDU A 2
C7C C 0.4855(3) 0.19966(15) 0.4460(3) 0.0434(13) Uani 0.508(4) 1 d PDU A 2
C8C C 0.4687(3) 0.13145(12) 0.3949(3) 0.0318(11) Uani 0.508(4) 1 d PDU A 2
F10C F 0.6294(4) 0.1488(2) 0.4795(4) 0.076(3) Uani 0.508(4) 1 d PDU A 2
F11C F 0.6048(3) 0.1572(3) 0.3636(3) 0.0499(15) Uani 0.508(4) 1 d PDU A 2
F12C F 0.6206(5) 0.20648(19) 0.4329(6) 0.062(2) Uani 0.508(4) 1 d PDU A 2
F13C F 0.5383(3) 0.19440(14) 0.5203(2) 0.0683(13) Uani 0.508(4) 1 d PDU A 2
F14C F 0.4901(6) 0.2367(2) 0.4283(7) 0.067(3) Uani 0.508(4) 1 d PDU A 2
F15C F 0.4111(4) 0.1940(2) 0.4351(4) 0.0450(14) Uani 0.508(4) 1 d PDU A 2
F16C F 0.4909(6) 0.12082(18) 0.4672(4) 0.0471(15) Uani 0.508(4) 1 d PDU A 2
F17C F 0.3905(5) 0.1288(3) 0.3528(6) 0.044(2) Uani 0.508(4) 1 d PDU A 2
F18C F 0.4978(4) 0.10548(15) 0.3652(4) 0.0545(13) Uani 0.508(4) 1 d PDU A 2
O4C O 0.3943(4) 0.14693(13) 0.1905(3) 0.0287(11) Uani 0.335(3) 1 d PDU A 2
C13C C 0.3688(5) 0.1185(3) 0.1361(5) 0.027(3) Uani 0.335(3) 1 d PDU A 2
C14C C 0.4393(5) 0.0904(2) 0.1563(6) 0.035(2) Uani 0.335(3) 1 d PDU A 2
C15C C 0.3405(7) 0.1357(4) 0.0546(6) 0.041(3) Uani 0.335(3) 1 d PDU A 2
C16C C 0.2992(6) 0.0962(3) 0.1365(6) 0.043(3) Uani 0.335(3) 1 d PDU A 2
F28C F 0.4262(4) 0.06829(19) 0.0955(3) 0.0545(16) Uani 0.335(3) 1 d PDU A 2
F29C F 0.5061(3) 0.10991(16) 0.1779(3) 0.0478(14) Uani 0.335(3) 1 d PDU A 2
F30C F 0.4503(9) 0.0672(3) 0.2147(6) 0.041(2) Uani 0.335(3) 1 d PDU A 2
F31C F 0.2979(9) 0.1106(4) -0.0033(8) 0.049(3) Uani 0.335(3) 1 d PDU A 2
F32C F 0.2952(5) 0.1672(3) 0.0421(6) 0.0402(19) Uani 0.335(3) 1 d PDU A 2
F33C F 0.4013(4) 0.1471(2) 0.0447(4) 0.0515(17) Uani 0.335(3) 1 d PDU A 2
F34C F 0.2872(5) 0.0617(2) 0.0994(5) 0.058(2) Uani 0.335(3) 1 d PDU A 2
F35C F 0.3134(5) 0.0883(2) 0.2080(4) 0.0504(18) Uani 0.335(3) 1 d PDU A 2
F36C F 0.2306(3) 0.1154(2) 0.0998(4) 0.0500(15) Uani 0.335(3) 1 d PDU A 2
O1B O 0.18241(14) 0.06654(7) 0.64613(15) 0.0203(5) Uani 0.758(5) 1 d PDU B 3
C1B C 0.1202(2) 0.06915(11) 0.6607(2) 0.0225(10) Uani 0.758(5) 1 d PDU B 3
C2B C 0.0775(3) 0.02907(15) 0.6473(3) 0.0393(14) Uani 0.758(5) 1 d PDU B 3
C3B C 0.1474(2) 0.08055(13) 0.7475(2) 0.0314(8) Uani 0.758(5) 1 d PDU B 3
C4B C 0.0620(3) 0.09979(13) 0.6061(3) 0.0367(9) Uani 0.758(5) 1 d PDU B 3
F1B F 0.0240(4) 0.0282(2) 0.6719(5) 0.0564(17) Uani 0.758(5) 1 d PDU B 3
F2B F 0.1300(4) 0.00160(17) 0.6847(4) 0.0552(18) Uani 0.758(5) 1 d PDU B 3
F3B F 0.0392(3) 0.02112(12) 0.5697(2) 0.0519(8) Uani 0.758(5) 1 d PDU B 3
F4B F 0.08662(19) 0.09526(10) 0.75496(16) 0.0463(7) Uani 0.758(5) 1 d PDU B 3
F5B F 0.20430(16) 0.10694(8) 0.77082(16) 0.0384(6) Uani 0.758(5) 1 d PDU B 3
F6B F 0.17581(17) 0.04987(7) 0.79440(14) 0.0448(6) Uani 0.758(5) 1 d PDU B 3
F7B F -0.01051(17) 0.09809(11) 0.59990(19) 0.0530(8) Uani 0.758(5) 1 d PDU B 3
F8B F 0.05185(17) 0.09561(8) 0.53361(12) 0.0485(7) Uani 0.758(5) 1 d PDU B 3
F9B F 0.0927(4) 0.13577(12) 0.6320(3) 0.0496(11) Uani 0.758(5) 1 d PDU B 3
O2B O 0.33103(16) 0.04919(8) 0.77155(16) 0.0248(6) Uani 0.758(5) 1 d PDU B 3
C5B C 0.3882(2) 0.03152(12) 0.8367(2) 0.0251(9) Uani 0.758(5) 1 d PDU B 3
C6B C 0.4693(3) 0.03173(14) 0.8395(3) 0.0467(11) Uani 0.758(5) 1 d PDU B 3
C7B C 0.3640(3) -0.01084(12) 0.8424(3) 0.0295(8) Uani 0.758(5) 1 d PDU B 3
C8B C 0.3940(2) 0.05476(11) 0.9075(2) 0.0296(9) Uani 0.758(5) 1 d PDU B 3
F10B F 0.52232(17) 0.00824(10) 0.8939(2) 0.0669(9) Uani 0.758(5) 1 d PDU B 3
F11B F 0.46008(17) 0.02215(11) 0.76969(18) 0.0720(10) Uani 0.758(5) 1 d PDU B 3
F12B F 0.5016(3) 0.06683(13) 0.8551(3) 0.0688(12) Uani 0.758(5) 1 d PDU B 3
F13B F 0.3970(2) -0.02232(13) 0.9163(2) 0.0502(9) Uani 0.758(5) 1 d PDU B 3
F14B F 0.2853(2) -0.01362(14) 0.8133(3) 0.0408(7) Uani 0.758(5) 1 d PDU B 3
F15B F 0.3836(2) -0.03506(10) 0.8026(2) 0.0471(7) Uani 0.758(5) 1 d PDU B 3
F16B F 0.46111(18) 0.04815(9) 0.97327(18) 0.0445(7) Uani 0.758(5) 1 d PDU B 3
F17B F 0.3894(2) 0.09258(9) 0.89457(17) 0.0472(7) Uani 0.758(5) 1 d PDU B 3
F18B F 0.33339(18) 0.04591(9) 0.91969(16) 0.0454(7) Uani 0.758(5) 1 d PDU B 3
O3B O 0.2737(4) 0.0001(3) 0.6429(5) 0.0202(12) Uani 0.564(3) 1 d PDU B 3
C9B C 0.2647(4) -0.02461(19) 0.5854(4) 0.0267(17) Uani 0.564(3) 1 d PDU B 3
C10B C 0.2736(3) -0.06655(12) 0.6185(3) 0.0448(12) Uani 0.564(3) 1 d PDU B 3
C11B C 0.1821(3) -0.02014(17) 0.5133(3) 0.0481(13) Uani 0.564(3) 1 d PDU B 3
C12B C 0.3304(3) -0.01842(15) 0.5621(3) 0.0409(12) Uani 0.564(3) 1 d PDU B 3
F19B F 0.2467(3) -0.09298(18) 0.5622(4) 0.0575(16) Uani 0.564(3) 1 d PDU B 3
F20B F 0.2354(6) -0.0702(3) 0.6585(5) 0.073(4) Uani 0.564(3) 1 d PDU B 3
F21B F 0.3494(3) -0.07540(12) 0.6658(3) 0.0688(14) Uani 0.564(3) 1 d PDU B 3
F22B F 0.1778(7) -0.0370(3) 0.4501(5) 0.077(3) Uani 0.564(3) 1 d PDU B 3
F23B F 0.1643(5) 0.01785(19) 0.4967(5) 0.061(2) Uani 0.564(3) 1 d PDU B 3
F24B F 0.1253(2) -0.03558(16) 0.5249(3) 0.0708(13) Uani 0.564(3) 1 d PDU B 3
F25B F 0.3375(6) -0.0493(3) 0.5244(5) 0.0481(15) Uani 0.564(3) 1 d PDU B 3
F26B F 0.4002(4) -0.0115(3) 0.6230(5) 0.068(2) Uani 0.564(3) 1 d PDU B 3
F27B F 0.3117(3) 0.01128(9) 0.5131(2) 0.0622(11) Uani 0.564(3) 1 d PDU B 3
O4B O 0.3071(6) 0.0756(2) 0.6185(6) 0.035(2) Uani 0.564(3) 1 d PDU B 3
C13B C 0.3301(4) 0.10971(19) 0.6028(4) 0.028(3) Uani 0.564(3) 1 d PDU B 3
C14B C 0.4221(3) 0.11646(14) 0.6568(3) 0.0442(11) Uani 0.564(3) 1 d PDU B 3
C15B C 0.3121(3) 0.10865(12) 0.5170(2) 0.0351(10) Uani 0.564(3) 1 d PDU B 3
C16B C 0.2851(3) 0.14336(11) 0.6156(3) 0.0327(9) Uani 0.564(3) 1 d PDU B 3
F28B F 0.4499(3) 0.14383(15) 0.6283(3) 0.0672(13) Uani 0.564(3) 1 d PDU B 3
F29B F 0.4579(5) 0.0818(3) 0.6614(6) 0.085(3) Uani 0.564(3) 1 d PDU B 3
F30B F 0.4378(6) 0.1265(4) 0.7280(5) 0.059(2) Uani 0.564(3) 1 d PDU B 3
F31B F 0.3142(4) 0.14366(12) 0.4899(3) 0.0623(13) Uani 0.564(3) 1 d PDU B 3
F32B F 0.2404(6) 0.0936(3) 0.4716(6) 0.0507(17) Uani 0.564(3) 1 d PDU B 3
F33B F 0.3625(4) 0.0878(2) 0.5067(4) 0.0438(14) Uani 0.564(3) 1 d PDU B 3
F34B F 0.3162(3) 0.17765(14) 0.6149(3) 0.0511(13) Uani 0.564(3) 1 d PDU B 3
F35B F 0.2857(7) 0.1397(4) 0.6835(6) 0.0433(18) Uani 0.564(3) 1 d PDU B 3
F36B F 0.2077(4) 0.1420(2) 0.5606(5) 0.0491(14) Uani 0.564(3) 1 d PDU B 3
O1D O 0.2010(5) 0.0665(2) 0.6869(7) 0.034(2) Uani 0.242(5) 1 d PDU B 4
C1D C 0.1249(7) 0.0708(3) 0.6713(6) 0.035(4) Uani 0.242(5) 1 d PDU B 4
C2D C 0.0770(8) 0.0334(4) 0.6397(9) 0.050(5) Uani 0.242(5) 1 d PDU B 4
C3D C 0.1226(7) 0.0860(4) 0.7446(7) 0.060(6) Uani 0.242(5) 1 d PDU B 4
C4D C 0.0822(8) 0.1017(4) 0.6047(7) 0.063(5) Uani 0.242(5) 1 d PDU B 4
F1D F 0.0163(11) 0.0308(7) 0.6544(14) 0.050(5) Uani 0.242(5) 1 d PDU B 4
F2D F 0.1221(10) 0.0019(4) 0.6655(13) 0.039(3) Uani 0.242(5) 1 d PDU B 4
F3D F 0.0428(12) 0.0335(5) 0.5587(9) 0.119(8) Uani 0.242(5) 1 d PDU B 4
F4D F 0.0538(7) 0.1049(4) 0.7236(10) 0.105(5) Uani 0.242(5) 1 d PDU B 4
F5D F 0.1795(6) 0.1137(3) 0.7796(6) 0.058(3) Uani 0.242(5) 1 d PDU B 4
F6D F 0.1361(7) 0.0577(3) 0.7957(6) 0.083(3) Uani 0.242(5) 1 d PDU B 4
F7D F 0.0021(6) 0.0979(4) 0.5733(9) 0.107(5) Uani 0.242(5) 1 d PDU B 4
F8D F 0.1004(8) 0.0935(4) 0.5477(5) 0.090(4) Uani 0.242(5) 1 d PDU B 4
F9D F 0.1096(12) 0.1363(3) 0.6365(11) 0.078(6) Uani 0.242(5) 1 d PDU B 4
O2D O 0.3555(6) 0.0459(3) 0.7593(4) 0.034(2) Uani 0.242(5) 1 d PDU B 4
C5D C 0.3992(7) 0.0356(3) 0.8361(6) 0.039(4) Uani 0.242(5) 1 d PDU B 4
C6D C 0.4872(7) 0.0445(4) 0.8577(8) 0.070(5) Uani 0.242(5) 1 d PDU B 4
C7D C 0.3885(9) -0.0074(3) 0.8440(7) 0.065(6) Uani 0.242(5) 1 d PDU B 4
C8D C 0.3767(8) 0.0605(4) 0.8865(7) 0.055(5) Uani 0.242(5) 1 d PDU B 4
F10D F 0.5348(7) 0.0259(5) 0.9231(8) 0.147(7) Uani 0.242(5) 1 d PDU B 4
F11D F 0.4993(9) 0.0301(6) 0.8021(9) 0.157(6) Uani 0.242(5) 1 d PDU B 4
F12D F 0.4995(9) 0.0826(4) 0.8661(10) 0.077(4) Uani 0.242(5) 1 d PDU B 4
F13D F 0.4286(10) -0.0213(4) 0.9150(6) 0.103(6) Uani 0.242(5) 1 d PDU B 4
F14D F 0.3115(8) -0.0166(5) 0.8158(11) 0.080(6) Uani 0.242(5) 1 d PDU B 4
F15D F 0.4144(10) -0.0267(4) 0.8010(9) 0.129(8) Uani 0.242(5) 1 d PDU B 4
F16D F 0.4305(8) 0.0586(4) 0.9613(6) 0.083(4) Uani 0.242(5) 1 d PDU B 4
F17D F 0.3710(10) 0.0974(3) 0.8642(9) 0.101(5) Uani 0.242(5) 1 d PDU B 4
F18D F 0.3068(6) 0.0524(3) 0.8807(8) 0.073(3) Uani 0.242(5) 1 d PDU B 4
O3D O 0.2528(7) 0.0015(4) 0.6311(7) 0.035(2) Uani 0.436(3) 1 d PDU B 4
C9D C 0.2493(5) -0.0241(2) 0.5772(5) 0.026(2) Uani 0.436(3) 1 d PDU B 4
C10D C 0.2041(4) -0.06031(15) 0.5834(3) 0.0428(15) Uani 0.436(3) 1 d PDU B 4
C11D C 0.2005(4) -0.00657(17) 0.4947(3) 0.0359(14) Uani 0.436(3) 1 d PDU B 4
C12D C 0.3332(4) -0.0351(2) 0.5910(4) 0.0509(17) Uani 0.436(3) 1 d PDU B 4
F19D F 0.2088(4) -0.0901(2) 0.5430(4) 0.056(2) Uani 0.436(3) 1 d PDU B 4
F20D F 0.2293(7) -0.0711(3) 0.6552(5) 0.050(3) Uani 0.436(3) 1 d PDU B 4
F21D F 0.1271(3) -0.05264(16) 0.5542(3) 0.0586(15) Uani 0.436(3) 1 d PDU B 4
F22D F 0.1686(7) -0.0336(2) 0.4394(6) 0.0389(17) Uani 0.436(3) 1 d PDU B 4
F23D F 0.1404(6) 0.0149(3) 0.4903(8) 0.064(3) Uani 0.436(3) 1 d PDU B 4
F24D F 0.2455(3) 0.01614(11) 0.4773(2) 0.0479(11) Uani 0.436(3) 1 d PDU B 4
F25D F 0.3325(10) -0.0536(4) 0.5316(8) 0.077(4) Uani 0.436(3) 1 d PDU B 4
F26D F 0.3792(5) -0.0038(3) 0.6064(7) 0.064(2) Uani 0.436(3) 1 d PDU B 4
F27D F 0.3675(4) -0.05940(19) 0.6508(4) 0.080(2) Uani 0.436(3) 1 d PDU B 4
O4D O 0.3145(7) 0.0739(3) 0.6249(8) 0.027(3) Uani 0.436(3) 1 d PDU B 4
C13D C 0.3317(5) 0.1085(2) 0.6064(4) 0.022(3) Uani 0.436(3) 1 d PDU B 4
C14D C 0.4049(4) 0.10297(19) 0.5939(4) 0.0498(16) Uani 0.436(3) 1 d PDU B 4
C15D C 0.2606(4) 0.12468(17) 0.5303(3) 0.0497(16) Uani 0.436(3) 1 d PDU B 4
C16D C 0.3520(3) 0.13823(15) 0.6726(3) 0.0351(12) Uani 0.436(3) 1 d PDU B 4
F28D F 0.4388(5) 0.1366(2) 0.5936(4) 0.077(2) Uani 0.436(3) 1 d PDU B 4
F29D F 0.4645(6) 0.0839(3) 0.6553(8) 0.066(3) Uani 0.436(3) 1 d PDU B 4
F30D F 0.3867(6) 0.0841(3) 0.5293(5) 0.053(2) Uani 0.436(3) 1 d PDU B 4
F31D F 0.2822(5) 0.15230(18) 0.4975(4) 0.078(2) Uani 0.436(3) 1 d PDU B 4
F32D F 0.2282(7) 0.0967(4) 0.4782(6) 0.066(4) Uani 0.436(3) 1 d PDU B 4
F33D F 0.2057(6) 0.1408(4) 0.5419(7) 0.078(4) Uani 0.436(3) 1 d PDU B 4
F34D F 0.3502(5) 0.17461(18) 0.6482(4) 0.0583(19) Uani 0.436(3) 1 d PDU B 4
F35D F 0.3000(9) 0.1363(5) 0.6986(8) 0.051(3) Uani 0.436(3) 1 d PDU B 4
F36D F 0.4250(7) 0.1322(5) 0.7318(6) 0.054(3) Uani 0.436(3) 1 d PDU B 4
Al1A Al 0.37420(3) 0.189511(17) 0.22795(3) 0.01813(12) Uani 1 1 d U . .
Al1B Al 0.27484(3) 0.047363(16) 0.67109(3) 0.01764(12) Uani 1 1 d U . .
C9A C 0.41460(13) 0.25761(6) 0.16145(12) 0.0236(4) Uani 1 1 d . . .
C10A C 0.44754(15) 0.28338(7) 0.23541(14) 0.0339(5) Uani 1 1 d D A .
C11A C 0.34852(15) 0.28038(7) 0.09115(14) 0.0353(5) Uani 1 1 d D A .
C12A C 0.48317(15) 0.24801(8) 0.14392(14) 0.0356(5) Uani 1 1 d D A .
C17A C 0.86685(14) 0.19661(6) 0.13149(12) 0.0259(4) Uani 1 1 d . . .
C18A C 0.91889(14) 0.17567(7) 0.11545(13) 0.0301(5) Uani 1 1 d . . .
H18A H 0.9456 0.1537 0.1464 0.036 Uiso 1 1 calc R . .
C19A C 0.93250(16) 0.18640(9) 0.05448(15) 0.0416(6) Uani 1 1 d . . .
H19A H 0.9683 0.1718 0.0441 0.050 Uiso 1 1 calc R . .
C20A C 0.8947(2) 0.21776(9) 0.00956(17) 0.0522(8) Uani 1 1 d . . .
H20A H 0.9039 0.2248 -0.0323 0.063 Uiso 1 1 calc R . .
C21A C 0.8433(2) 0.23928(9) 0.02455(17) 0.0527(8) Uani 1 1 d . . .
H21A H 0.8176 0.2613 -0.0065 0.063 Uiso 1 1 calc R . .
C22A C 0.82892(18) 0.22885(8) 0.08512(15) 0.0406(6) Uani 1 1 d . . .
H22A H 0.7931 0.2437 0.0950 0.049 Uiso 1 1 calc R . .
C23A C 0.92069(12) 0.14747(6) 0.26638(12) 0.0221(4) Uani 1 1 d . . .
C24A C 0.89993(14) 0.11189(6) 0.28514(13) 0.0285(4) Uani 1 1 d . . .
H24A H 0.8453 0.1054 0.2654 0.034 Uiso 1 1 calc R . .
C25A C 0.95951(16) 0.08593(7) 0.33288(15) 0.0360(5) Uani 1 1 d . . .
H25A H 0.9453 0.0618 0.3461 0.043 Uiso 1 1 calc R . .
C26A C 1.03911(16) 0.09499(7) 0.36104(15) 0.0370(5) Uani 1 1 d . . .
H26A H 1.0794 0.0771 0.3933 0.044 Uiso 1 1 calc R . .
C27A C 1.06037(15) 0.13023(7) 0.34232(15) 0.0344(5) Uani 1 1 d . . .
H27A H 1.1151 0.1363 0.3609 0.041 Uiso 1 1 calc R . .
C28A C 1.00160(13) 0.15650(6) 0.29644(13) 0.0269(4) Uani 1 1 d . . .
H28A H 1.0164 0.1810 0.2852 0.032 Uiso 1 1 calc R . .
C29A C 0.75171(12) 0.15951(6) 0.16035(12) 0.0238(4) Uani 1 1 d . . .
C30A C 0.74421(14) 0.12752(7) 0.11355(15) 0.0331(5) Uani 1 1 d . . .
H30A H 0.7892 0.1185 0.1100 0.040 Uiso 1 1 calc R . .
C31A C 0.67125(15) 0.10895(7) 0.07230(16) 0.0376(6) Uani 1 1 d . . .
H31A H 0.6665 0.0871 0.0408 0.045 Uiso 1 1 calc R . .
C32A C 0.60574(15) 0.12198(7) 0.07673(16) 0.0373(5) Uani 1 1 d . . .
H32A H 0.5559 0.1092 0.0481 0.045 Uiso 1 1 calc R . .
C33A C 0.61192(14) 0.15357(7) 0.12247(16) 0.0360(5) Uani 1 1 d . . .
H33A H 0.5665 0.1624 0.1255 0.043 Uiso 1 1 calc R . .
C34A C 0.68520(13) 0.17242(6) 0.16427(14) 0.0279(4) Uani 1 1 d . . .
H34A H 0.6895 0.1942 0.1956 0.034 Uiso 1 1 calc R . .
C35A C 0.92267(14) 0.26104(7) 0.25752(13) 0.0291(5) Uani 1 1 d . . .
C36A C 0.77080(13) 0.26273(6) 0.20831(13) 0.0252(4) Uani 1 1 d . . .
C37A C 0.91788(15) 0.20886(6) 0.41418(12) 0.0290(5) Uani 1 1 d . . .
C38A C 0.95673(13) 0.24405(7) 0.41603(12) 0.0277(4) Uani 1 1 d . . .
C39A C 0.91263(14) 0.27937(6) 0.39512(12) 0.0265(4) Uani 1 1 d . . .
C40A C 0.83077(13) 0.27870(6) 0.36910(12) 0.0256(4) Uani 1 1 d . . .
C41A C 0.78986(13) 0.24308(7) 0.35905(12) 0.0261(4) Uani 1 1 d . . .
C42A C 0.83368(15) 0.20789(6) 0.38188(13) 0.0283(5) Uani 1 1 d . . .
C43A C 0.96672(19) 0.17333(8) 0.45253(16) 0.0472(7) Uani 1 1 d . . .
H43A H 0.9954 0.1769 0.5093 0.071 Uiso 1 1 calc R . .
H43B H 1.0053 0.1691 0.4339 0.071 Uiso 1 1 calc R . .
H43C H 0.9313 0.1508 0.4393 0.071 Uiso 1 1 calc R . .
C44A C 1.04644(15) 0.24419(10) 0.44782(17) 0.0490(7) Uani 1 1 d . . .
H44A H 1.0732 0.2507 0.5035 0.074 Uiso 1 1 calc R . .
H44B H 1.0603 0.2634 0.4196 0.074 Uiso 1 1 calc R . .
H44C H 1.0638 0.2185 0.4409 0.074 Uiso 1 1 calc R . .
C45A C 0.95538(19) 0.31754(8) 0.40393(18) 0.0465(7) Uani 1 1 d . . .
H45A H 0.9626 0.3308 0.4512 0.070 Uiso 1 1 calc R . .
H45B H 0.9234 0.3339 0.3583 0.070 Uiso 1 1 calc R . .
H45C H 1.0077 0.3127 0.4080 0.070 Uiso 1 1 calc R . .
C46A C 0.78296(17) 0.31603(8) 0.35038(16) 0.0422(6) Uani 1 1 d . . .
H46A H 0.7595 0.3186 0.3848 0.063 Uiso 1 1 calc R . .
H46B H 0.7403 0.3155 0.2959 0.063 Uiso 1 1 calc R . .
H46C H 0.8183 0.3381 0.3584 0.063 Uiso 1 1 calc R . .
C47A C 0.70118(15) 0.24380(9) 0.33057(17) 0.0435(6) Uani 1 1 d . . .
H47A H 0.6913 0.2542 0.3716 0.065 Uiso 1 1 calc R . .
H47B H 0.6798 0.2174 0.3176 0.065 Uiso 1 1 calc R . .
H47C H 0.6747 0.2602 0.2840 0.065 Uiso 1 1 calc R . .
C48A C 0.7920(2) 0.16987(8) 0.37668(17) 0.0455(7) Uani 1 1 d . . .
H48A H 0.7908 0.1654 0.4255 0.068 Uiso 1 1 calc R . .
H48B H 0.8211 0.1487 0.3681 0.068 Uiso 1 1 calc R . .
H48C H 0.7372 0.1709 0.3331 0.068 Uiso 1 1 calc R . .
C17B C 0.74275(13) 0.11629(6) 0.86593(13) 0.0265(4) Uani 1 1 d . . .
C18B C 0.74789(17) 0.13787(9) 0.92739(16) 0.0463(7) Uani 1 1 d . . .
H18B H 0.7889 0.1324 0.9790 0.056 Uiso 1 1 calc R . .
C19B C 0.69416(18) 0.16745(9) 0.91501(19) 0.0528(8) Uani 1 1 d . . .
H19B H 0.6985 0.1821 0.9579 0.063 Uiso 1 1 calc R . .
C20B C 0.63487(16) 0.17546(8) 0.84095(18) 0.0455(6) Uani 1 1 d . . .
H20B H 0.5981 0.1958 0.8324 0.055 Uiso 1 1 calc R . .
C21B C 0.6284(2) 0.15467(12) 0.7801(2) 0.0729(12) Uani 1 1 d . . .
H21B H 0.5880 0.1609 0.7287 0.087 Uiso 1 1 calc R . .
C22B C 0.6800(2) 0.12424(10) 0.79198(17) 0.0581(9) Uani 1 1 d . . .
H22B H 0.6724 0.1086 0.7490 0.070 Uiso 1 1 calc R . .
C23B C 0.83437(14) 0.05866(6) 0.97670(13) 0.0286(5) Uani 1 1 d . . .
C24B C 0.89857(15) 0.07275(7) 1.04506(14) 0.0322(5) Uani 1 1 d . . .
H24B H 0.9350 0.0905 1.0421 0.039 Uiso 1 1 calc R . .
C25B C 0.90972(17) 0.06099(8) 1.11778(15) 0.0400(6) Uani 1 1 d . . .
H25B H 0.9533 0.0710 1.1641 0.048 Uiso 1 1 calc R . .
C26B C 0.8580(2) 0.03502(8) 1.12286(16) 0.0462(7) Uani 1 1 d . . .
H26B H 0.8660 0.0270 1.1725 0.055 Uiso 1 1 calc R . .
C27B C 0.7949(2) 0.02066(9) 1.05617(18) 0.0517(8) Uani 1 1 d . . .
H27B H 0.7597 0.0024 1.0597 0.062 Uiso 1 1 calc R . .
C28B C 0.78213(19) 0.03277(8) 0.98268(16) 0.0428(6) Uani 1 1 d . . .
H28B H 0.7375 0.0232 0.9367 0.051 Uiso 1 1 calc R . .
C29B C 0.90628(13) 0.09939(7) 0.90051(12) 0.0276(4) Uani 1 1 d . . .
C30B C 0.91433(15) 0.13867(7) 0.89049(13) 0.0303(5) Uani 1 1 d . . .
H30B H 0.8695 0.1554 0.8731 0.036 Uiso 1 1 calc R . .
C31B C 0.98830(16) 0.15341(8) 0.90594(14) 0.0391(6) Uani 1 1 d . . .
H31B H 0.9940 0.1803 0.8999 0.047 Uiso 1 1 calc R . .
C32B C 1.05306(16) 0.12922(9) 0.92993(16) 0.0466(7) Uani 1 1 d . . .
H32B H 1.1031 0.1395 0.9398 0.056 Uiso 1 1 calc R . .
C33B C 1.04593(16) 0.08988(10) 0.93981(17) 0.0476(7) Uani 1 1 d . . .
H33B H 1.0909 0.0733 0.9565 0.057 Uiso 1 1 calc R . .
C34B C 0.97276(15) 0.07490(8) 0.92520(15) 0.0364(5) Uani 1 1 d . . .
H34B H 0.9676 0.0480 0.9319 0.044 Uiso 1 1 calc R . .
C35B C 0.67759(15) 0.01919(7) 0.78654(15) 0.0336(5) Uani 1 1 d . . .
C36B C 0.82120(14) -0.00480(7) 0.85262(14) 0.0293(5) Uani 1 1 d . . .
C37B C 0.68578(16) 0.04530(9) 0.64803(14) 0.0406(6) Uani 1 1 d . . .
C38B C 0.75166(17) 0.07066(7) 0.67241(14) 0.0362(5) Uani 1 1 d . . .
C39B C 0.83023(15) 0.05591(7) 0.70884(13) 0.0307(5) Uani 1 1 d . . .
C40B C 0.84285(15) 0.01575(7) 0.72232(15) 0.0331(5) Uani 1 1 d . . .
C41B C 0.77628(17) -0.01009(7) 0.69178(15) 0.0370(6) Uani 1 1 d . . .
C42B C 0.69883(17) 0.00463(9) 0.65481(16) 0.0423(6) Uani 1 1 d . . .
C43B C 0.6011(2) 0.06053(14) 0.60756(19) 0.0715(12) Uani 1 1 d . . .
H43D H 0.5792 0.0589 0.5509 0.107 Uiso 1 1 calc R . .
H43E H 0.6010 0.0876 0.6226 0.107 Uiso 1 1 calc R . .
H43F H 0.5682 0.0450 0.6230 0.107 Uiso 1 1 calc R . .
C44B C 0.7406(3) 0.11340(10) 0.6526(2) 0.0731(12) Uani 1 1 d . . .
H44D H 0.7588 0.1191 0.6148 0.110 Uiso 1 1 calc R . .
H44E H 0.7719 0.1286 0.7002 0.110 Uiso 1 1 calc R . .
H44F H 0.6839 0.1201 0.6300 0.110 Uiso 1 1 calc R . .
C45B C 0.8988(2) 0.08270(10) 0.72618(18) 0.0528(8) Uani 1 1 d . . .
H45D H 0.8989 0.0891 0.6775 0.079 Uiso 1 1 calc R . .
H45E H 0.9492 0.0700 0.7621 0.079 Uiso 1 1 calc R . .
H45F H 0.8930 0.1065 0.7502 0.079 Uiso 1 1 calc R . .
C46B C 0.92670(19) -0.00100(11) 0.7629(2) 0.0590(9) Uani 1 1 d . . .
H46D H 0.9419 -0.0086 0.7237 0.089 Uiso 1 1 calc R . .
H46E H 0.9281 -0.0237 0.7935 0.089 Uiso 1 1 calc R . .
H46F H 0.9642 0.0186 0.7976 0.089 Uiso 1 1 calc R . .
C47B C 0.7914(3) -0.05345(8) 0.6987(2) 0.0675(11) Uani 1 1 d . . .
H47D H 0.8062 -0.0618 0.6596 0.101 Uiso 1 1 calc R . .
H47E H 0.7429 -0.0671 0.6900 0.101 Uiso 1 1 calc R . .
H47F H 0.8350 -0.0595 0.7511 0.101 Uiso 1 1 calc R . .
C48B C 0.6275(2) -0.02246(13) 0.6204(2) 0.0775(13) Uani 1 1 d . . .
H48D H 0.6155 -0.0301 0.5677 0.116 Uiso 1 1 calc R . .
H48E H 0.5811 -0.0092 0.6181 0.116 Uiso 1 1 calc R . .
H48F H 0.6398 -0.0456 0.6534 0.116 Uiso 1 1 calc R . .
Cr1A Cr 0.856367(18) 0.238403(9) 0.291654(18) 0.01773(8) Uani 1 1 d . . .
Cr1B Cr 0.76682(2) 0.032003(10) 0.77591(2) 0.02239(8) Uani 1 1 d . . .
F19A F 0.45734(12) 0.31997(4) 0.22155(10) 0.0552(5) Uani 1 1 d . . .
F20A F 0.39778(10) 0.28249(6) 0.26496(10) 0.0536(4) Uani 1 1 d . . .
F21A F 0.51799(9) 0.27058(4) 0.29113(8) 0.0385(3) Uani 1 1 d . . .
F22A F 0.37929(11) 0.30739(5) 0.06480(10) 0.0518(4) Uani 1 1 d . . .
F23A F 0.30513(9) 0.25684(5) 0.03218(8) 0.0452(4) Uani 1 1 d . . .
F24A F 0.29915(10) 0.29788(6) 0.11072(11) 0.0567(5) Uani 1 1 d . . .
F25A F 0.52999(10) 0.27823(5) 0.15288(10) 0.0525(4) Uani 1 1 d . . .
F26A F 0.52920(10) 0.22004(5) 0.19129(10) 0.0497(4) Uani 1 1 d . . .
F27A F 0.45482(11) 0.23533(6) 0.07069(9) 0.0525(4) Uani 1 1 d . . .
O2A O 0.45882(10) 0.19002(5) 0.31776(9) 0.0348(4) Uani 1 1 d . A .
O3A O 0.38269(11) 0.22467(5) 0.17044(9) 0.0366(4) Uani 1 1 d D A .
O5A O 0.96502(12) 0.27510(6) 0.23915(12) 0.0489(5) Uani 1 1 d . . .
O6A O 0.71587(10) 0.27780(5) 0.15986(10) 0.0377(4) Uani 1 1 d . . .
O5B O 0.62187(12) 0.01072(7) 0.78964(13) 0.0534(5) Uani 1 1 d . . .
O6B O 0.85677(12) -0.02794(5) 0.89869(12) 0.0426(4) Uani 1 1 d . . .
P1A P 0.84718(3) 0.184665(14) 0.21170(3) 0.01939(11) Uani 1 1 d . . .
P1B P 0.81235(3) 0.076976(16) 0.88032(3) 0.02399(12) Uani 1 1 d . . .

loop_
_atom_site_aniso_label
_atom_site_aniso_U_11
_atom_site_aniso_U_22
_atom_site_aniso_U_33
_atom_site_aniso_U_23
_atom_site_aniso_U_13
_atom_site_aniso_U_12
O1A 0.0218(11) 0.0295(14) 0.0308(14) -0.0005(11) 0.0163(11) 0.0019(10)
C1A 0.020(2) 0.038(2) 0.034(2) 0.0033(19) 0.0137(18) 0.0045(17)
C2A 0.050(3) 0.067(3) 0.049(3) 0.003(2) 0.030(2) -0.003(3)
C3A 0.041(3) 0.055(3) 0.049(3) 0.019(3) 0.021(2) 0.008(2)
C4A 0.028(2) 0.052(3) 0.065(3) 0.008(2) 0.029(2) 0.002(2)
F1A 0.0572(19) 0.085(3) 0.085(2) -0.0134(18) 0.0492(18) 0.0097(17)
F2A 0.0495(16) 0.078(2) 0.0560(17) -0.0279(15) 0.0280(14) 0.0031(14)
F3A 0.059(2) 0.107(3) 0.053(2) 0.034(2) 0.0356(18) 0.005(2)
F4A 0.034(4) 0.076(5) 0.089(6) 0.039(4) 0.009(4) 0.017(4)
F5A 0.0542(18) 0.062(2) 0.0333(18) 0.0096(15) 0.0189(15) -0.0057(16)
F6A 0.066(2) 0.047(2) 0.089(3) 0.0256(18) 0.0459(19) 0.0183(16)
F7A 0.0324(16) 0.061(2) 0.078(2) 0.0181(18) 0.0342(15) 0.0017(15)
F8A 0.0356(17) 0.0440(16) 0.099(3) 0.0243(15) 0.0338(16) 0.0046(13)
F9A 0.0452(17) 0.087(2) 0.074(2) -0.0412(17) 0.0298(16) -0.0230(16)
C5A 0.026(3) 0.023(3) 0.025(4) 0.009(3) 0.017(3) 0.002(3)
C6A 0.035(3) 0.040(3) 0.044(3) 0.001(2) 0.017(2) 0.010(2)
C7A 0.039(2) 0.035(2) 0.021(2) -0.0020(18) 0.0131(19) -0.002(2)
C8A 0.034(2) 0.044(3) 0.029(2) 0.010(2) 0.015(2) -0.001(2)
F10A 0.037(3) 0.056(3) 0.075(5) 0.002(3) 0.002(3) 0.027(2)
F11A 0.056(4) 0.061(3) 0.055(4) -0.007(3) 0.041(3) 0.001(3)
F12A 0.068(3) 0.025(2) 0.068(3) -0.005(2) 0.034(2) 0.0055(19)
F13A 0.066(3) 0.063(2) 0.0178(15) -0.0035(14) 0.0095(18) -0.013(2)
F14A 0.058(3) 0.032(3) 0.045(3) -0.012(2) 0.024(2) 0.000(3)
F15A 0.037(3) 0.048(3) 0.039(2) -0.001(3) 0.0116(19) -0.018(2)
F16A 0.058(3) 0.064(4) 0.029(3) 0.022(3) 0.014(2) -0.010(4)
F17A 0.035(3) 0.042(4) 0.041(4) 0.002(3) 0.012(2) -0.017(2)
F18A 0.083(4) 0.081(6) 0.095(5) 0.018(4) 0.076(4) 0.013(3)
O4A 0.0312(14) 0.0229(12) 0.0277(13) -0.0063(9) 0.0183(12) -0.0085(10)
C13A 0.030(2) 0.021(2) 0.027(2) -0.0074(18) 0.0142(17) -0.0022(16)
C14A 0.041(2) 0.040(3) 0.040(2) -0.009(2) 0.0232(19) -0.001(2)
C15A 0.050(3) 0.028(3) 0.025(2) -0.0039(18) 0.020(2) -0.011(2)
C16A 0.036(2) 0.020(2) 0.029(2) -0.008(2) 0.0112(18) -0.0129(17)
F28A 0.0608(18) 0.059(2) 0.068(2) -0.0229(16) 0.0447(16) 0.0001(15)
F29A 0.0313(12) 0.0570(17) 0.0604(16) -0.0200(13) 0.0251(12) -0.0125(11)
F30A 0.049(2) 0.046(3) 0.049(2) 0.006(2) 0.0140(17) 0.011(3)
F31A 0.096(4) 0.034(2) 0.028(2) -0.0095(17) 0.029(2) -0.014(2)
F32A 0.055(3) 0.0388(17) 0.037(2) 0.0067(13) 0.014(2) 0.004(2)
F33A 0.082(2) 0.0393(18) 0.0455(16) -0.0099(14) 0.0473(16) -0.0201(16)
F34A 0.073(3) 0.0221(13) 0.0444(17) -0.0126(11) 0.0254(16) -0.0131(14)
F35A 0.0553(18) 0.0302(15) 0.0387(18) -0.0027(12) 0.0251(15) -0.0173(13)
F36A 0.0322(13) 0.0475(17) 0.0499(18) -0.0027(13) 0.0067(13) -0.0150(12)
O1C 0.026(2) 0.050(4) 0.041(3) 0.010(3) 0.019(2) 0.013(2)
C1C 0.037(5) 0.056(5) 0.040(5) 0.019(4) 0.031(4) 0.023(4)
C2C 0.072(7) 0.101(8) 0.079(7) 0.003(6) 0.049(6) 0.017(6)
C3C 0.021(4) 0.092(8) 0.052(6) 0.036(5) 0.027(4) 0.017(5)
C4C 0.044(6) 0.070(6) 0.095(7) 0.038(5) 0.055(5) 0.018(5)
F1C 0.127(8) 0.112(8) 0.142(8) -0.039(6) 0.089(7) 0.022(6)
F2C 0.082(5) 0.106(6) 0.093(5) -0.045(5) 0.035(4) 0.009(4)
F3C 0.140(11) 0.156(11) 0.045(5) 0.018(6) 0.052(7) 0.028(8)
F6C 0.063(4) 0.051(5) 0.138(9) 0.052(5) 0.049(5) 0.015(4)
F4C 0.016(6) 0.098(11) 0.065(8) 0.055(7) 0.018(6) 0.008(6)
F5C 0.097(7) 0.096(7) 0.041(5) 0.021(4) 0.034(5) 0.019(5)
F7C 0.055(4) 0.111(8) 0.106(7) 0.057(6) 0.064(5) 0.033(5)
F8C 0.066(5) 0.095(6) 0.178(8) 0.088(6) 0.087(6) 0.036(4)
F9C 0.045(4) 0.088(5) 0.151(8) -0.014(5) 0.040(5) -0.002(4)
C5C 0.023(3) 0.025(3) 0.012(3) -0.002(2) -0.003(3) 0.000(3)
C6C 0.032(2) 0.058(4) 0.041(3) 0.015(3) 0.014(2) -0.002(2)
C7C 0.060(3) 0.040(3) 0.035(3) -0.006(2) 0.027(2) -0.012(2)
C8C 0.040(2) 0.024(2) 0.028(2) 0.0070(17) 0.015(2) 0.0029(18)
F10C 0.030(2) 0.126(7) 0.054(4) 0.053(4) 0.006(3) 0.019(3)
F11C 0.028(2) 0.082(3) 0.044(3) 0.018(3) 0.021(2) 0.019(2)
F12C 0.038(3) 0.077(5) 0.059(3) 0.014(4) 0.014(2) -0.021(4)
F13C 0.092(4) 0.083(3) 0.0224(17) -0.0146(17) 0.022(2) -0.028(3)
F14C 0.115(8) 0.033(3) 0.073(5) -0.022(3) 0.062(6) -0.016(3)
F15C 0.053(2) 0.054(3) 0.045(2) 0.001(3) 0.038(2) 0.006(2)
F16C 0.056(3) 0.051(3) 0.030(3) 0.015(2) 0.018(2) -0.004(3)
F17C 0.041(3) 0.041(4) 0.038(4) 0.006(3) 0.009(2) -0.018(2)
F18C 0.086(4) 0.027(2) 0.067(3) 0.0055(18) 0.050(3) 0.010(2)
O4C 0.035(3) 0.021(2) 0.027(2) -0.0059(18) 0.012(2) 0.000(2)
C13C 0.039(4) 0.022(4) 0.021(4) -0.005(3) 0.015(3) -0.012(3)
C14C 0.033(4) 0.030(5) 0.039(5) -0.006(4) 0.015(3) 0.001(4)
C15C 0.047(5) 0.036(6) 0.042(6) -0.009(4) 0.023(4) 0.006(4)
C16C 0.040(5) 0.038(6) 0.038(6) -0.017(4) 0.009(4) -0.013(4)
F28C 0.066(4) 0.046(3) 0.046(3) -0.014(3) 0.024(3) 0.018(3)
F29C 0.037(2) 0.055(3) 0.062(3) 0.001(3) 0.032(2) 0.005(2)
F30C 0.048(4) 0.028(5) 0.039(4) 0.005(3) 0.015(3) 0.002(4)
F31C 0.065(6) 0.039(6) 0.027(5) -0.009(4) 0.010(4) -0.001(4)
F32C 0.049(5) 0.033(4) 0.029(3) 0.001(2) 0.011(4) 0.013(4)
F33C 0.065(4) 0.063(5) 0.039(3) 0.003(3) 0.035(3) -0.014(4)
F34C 0.058(4) 0.044(4) 0.063(5) -0.014(3) 0.023(3) -0.020(3)
F35C 0.052(3) 0.063(5) 0.046(4) 0.002(3) 0.031(3) -0.019(4)
F36C 0.029(3) 0.064(4) 0.048(3) -0.008(3) 0.011(2) -0.010(3)
O1B 0.0180(10) 0.0226(10) 0.0188(11) 0.0040(10) 0.0077(10) 0.0034(8)
C1B 0.0210(19) 0.0243(19) 0.0233(16) -0.0039(14) 0.0116(14) -0.0010(16)
C2B 0.043(3) 0.035(2) 0.049(2) -0.0033(19) 0.029(2) -0.011(2)
C3B 0.028(2) 0.0355(18) 0.0298(18) -0.0004(14) 0.0132(15) -0.0011(15)
C4B 0.032(2) 0.045(2) 0.037(2) 0.0092(16) 0.0199(17) 0.0120(16)
F1B 0.061(3) 0.056(2) 0.080(4) -0.017(2) 0.056(3) -0.025(2)
F2B 0.061(2) 0.027(2) 0.068(3) 0.0093(17) 0.0240(19) -0.0074(15)
F3B 0.0569(17) 0.051(2) 0.0495(15) -0.0283(12) 0.0268(13) -0.0212(14)
F4B 0.0415(17) 0.0645(18) 0.0438(14) -0.0131(12) 0.0294(13) 0.0009(14)
F5B 0.0359(13) 0.0405(13) 0.0394(12) -0.0188(9) 0.0188(10) -0.0114(10)
F6B 0.0498(15) 0.0525(14) 0.0346(11) 0.0163(9) 0.0223(11) 0.0084(11)
F7B 0.0267(12) 0.078(2) 0.0555(17) 0.0121(14) 0.0209(11) 0.0189(11)
F8B 0.0412(14) 0.0735(16) 0.0248(11) 0.0130(10) 0.0113(10) 0.0283(12)
F9B 0.062(3) 0.033(2) 0.063(2) 0.0172(14) 0.0381(16) 0.0214(14)
O2B 0.0288(13) 0.0272(11) 0.0175(11) 0.0023(9) 0.0104(10) 0.0075(10)
C5B 0.0217(14) 0.0286(19) 0.0203(19) 0.0048(15) 0.0065(13) 0.0042(13)
C6B 0.0258(19) 0.064(3) 0.045(2) 0.004(2) 0.0129(18) -0.0045(18)
C7B 0.0246(19) 0.0274(19) 0.030(2) 0.0092(15) 0.0087(16) 0.0041(14)
C8B 0.0349(19) 0.0239(16) 0.0177(19) 0.0014(14) 0.0032(17) -0.0022(14)
F10B 0.0278(13) 0.083(2) 0.0695(19) 0.0088(16) 0.0080(13) 0.0189(13)
F11B 0.0395(15) 0.131(3) 0.0540(17) 0.0042(17) 0.0295(13) 0.0101(16)
F12B 0.0476(18) 0.069(3) 0.083(3) 0.014(2) 0.0261(17) -0.0235(19)
F13B 0.0568(16) 0.0472(17) 0.0310(14) 0.0160(11) 0.0090(13) -0.0090(14)
F14B 0.0292(14) 0.0343(15) 0.0512(17) -0.0036(12) 0.0134(14) -0.0063(11)
F15B 0.0571(16) 0.0318(13) 0.0504(15) -0.0019(10) 0.0247(13) 0.0108(11)
F16B 0.0456(15) 0.0433(14) 0.0188(11) 0.0028(9) -0.0047(11) 0.0015(11)
F17B 0.0649(16) 0.0196(12) 0.0335(14) -0.0021(9) 0.0052(12) -0.0013(10)
F18B 0.0552(15) 0.0564(15) 0.0282(13) -0.0071(11) 0.0233(12) -0.0120(12)
O3B 0.026(3) 0.0161(18) 0.019(2) 0.0003(15) 0.012(2) 0.003(2)
C9B 0.040(3) 0.018(3) 0.021(3) -0.005(2) 0.014(2) -0.002(2)
C10B 0.080(4) 0.025(2) 0.044(3) 0.0005(19) 0.041(3) -0.001(2)
C11B 0.053(3) 0.056(4) 0.027(3) -0.012(2) 0.013(2) 0.007(3)
C12B 0.059(3) 0.035(3) 0.045(3) -0.011(2) 0.038(3) -0.009(2)
F19B 0.100(4) 0.0226(18) 0.071(4) -0.014(2) 0.057(3) -0.012(3)
F20B 0.130(7) 0.037(5) 0.060(5) 0.014(4) 0.052(5) -0.009(4)
F21B 0.105(4) 0.037(2) 0.059(2) 0.0182(18) 0.037(2) 0.042(2)
F22B 0.085(5) 0.094(6) 0.033(3) -0.023(3) 0.013(3) -0.007(4)
F23B 0.076(5) 0.048(3) 0.031(2) 0.0050(18) 0.006(3) 0.028(3)
F24B 0.0361(17) 0.104(4) 0.068(3) -0.038(3) 0.0222(19) -0.020(2)
F25B 0.069(3) 0.040(3) 0.053(3) -0.009(2) 0.043(3) 0.005(2)
F26B 0.045(3) 0.100(5) 0.072(4) -0.021(3) 0.039(3) -0.005(3)
F27B 0.123(4) 0.0341(16) 0.067(2) -0.0042(15) 0.075(3) -0.0139(19)
O4B 0.067(5) 0.020(4) 0.029(3) -0.004(2) 0.032(3) -0.012(3)
C13B 0.034(4) 0.021(4) 0.033(4) -0.002(3) 0.018(3) -0.010(3)
C14B 0.037(2) 0.048(3) 0.050(3) -0.007(2) 0.022(2) -0.003(2)
C15B 0.054(3) 0.027(2) 0.037(2) 0.0011(17) 0.032(2) -0.0048(18)
C16B 0.043(2) 0.0215(18) 0.041(2) -0.0021(16) 0.027(2) 0.0006(16)
F28B 0.056(2) 0.078(3) 0.082(4) -0.019(3) 0.045(3) -0.034(2)
F29B 0.044(4) 0.110(7) 0.087(5) 0.000(4) 0.021(4) 0.037(4)
F30B 0.049(3) 0.070(4) 0.042(3) -0.018(3) 0.009(2) -0.006(2)
F31B 0.123(4) 0.035(2) 0.053(2) 0.0087(16) 0.061(3) -0.006(2)
F32B 0.062(3) 0.057(3) 0.031(2) -0.013(2) 0.021(2) -0.011(2)
F33B 0.062(4) 0.047(2) 0.044(3) -0.008(2) 0.043(3) -0.005(2)
F34B 0.083(4) 0.0202(15) 0.073(4) -0.004(2) 0.056(3) -0.005(2)
F35B 0.066(4) 0.034(3) 0.054(4) -0.012(2) 0.047(3) -0.007(2)
F36B 0.047(3) 0.046(3) 0.056(4) 0.015(2) 0.027(2) 0.0171(19)
O1D 0.029(4) 0.024(3) 0.055(6) -0.007(4) 0.024(4) -0.001(3)
C1D 0.023(5) 0.027(6) 0.050(6) 0.012(5) 0.013(5) 0.002(5)
C2D 0.030(7) 0.051(8) 0.071(8) 0.002(7) 0.027(6) 0.005(6)
C3D 0.037(9) 0.056(8) 0.069(8) 0.002(7) 0.012(7) -0.015(7)
C4D 0.049(8) 0.071(8) 0.072(8) 0.020(7) 0.030(6) 0.007(6)
F1D 0.030(5) 0.073(9) 0.056(8) -0.024(6) 0.026(5) -0.033(5)
F2D 0.040(6) 0.018(5) 0.075(10) -0.007(5) 0.040(6) -0.006(4)
F3D 0.092(9) 0.091(12) 0.141(13) -0.079(10) 0.029(9) -0.032(9)
F4D 0.059(7) 0.093(9) 0.169(13) -0.078(9) 0.061(8) -0.004(6)
F5D 0.058(6) 0.048(5) 0.082(6) -0.035(4) 0.044(5) -0.020(4)
F6D 0.076(7) 0.103(8) 0.070(6) 0.034(5) 0.037(6) -0.006(6)
F7D 0.036(6) 0.124(9) 0.134(11) 0.097(9) 0.020(6) 0.022(5)
F8D 0.076(7) 0.130(9) 0.053(6) 0.025(6) 0.023(6) -0.024(7)
F9D 0.063(8) 0.030(6) 0.154(13) 0.047(7) 0.062(7) 0.021(5)
O2D 0.042(5) 0.037(4) 0.011(3) 0.007(3) 0.003(3) 0.009(4)
C5D 0.057(7) 0.024(5) 0.020(5) 0.006(4) 0.007(5) 0.002(5)
C6D 0.034(7) 0.100(10) 0.073(8) -0.027(8) 0.023(6) -0.001(8)
C7D 0.081(9) 0.040(7) 0.034(6) 0.002(6) -0.005(7) 0.014(7)
C8D 0.061(8) 0.054(8) 0.032(7) -0.001(6) 0.009(6) -0.010(6)
F10D 0.055(6) 0.147(11) 0.146(11) -0.027(9) -0.024(7) 0.048(7)
F11D 0.093(9) 0.272(13) 0.143(11) -0.059(10) 0.086(8) 0.007(9)
F12D 0.039(5) 0.109(9) 0.078(7) 0.007(7) 0.024(4) -0.031(6)
F13D 0.153(12) 0.040(6) 0.036(5) 0.006(4) -0.017(7) 0.033(8)
F14D 0.080(11) 0.034(5) 0.078(8) 0.004(5) 0.000(9) -0.012(8)
F15D 0.147(14) 0.075(10) 0.107(10) -0.030(8) 0.018(10) 0.072(9)
F16D 0.097(10) 0.100(10) 0.033(6) -0.016(6) 0.016(7) -0.019(7)
F17D 0.141(12) 0.039(6) 0.117(12) -0.016(7) 0.057(10) -0.004(7)
F18D 0.086(8) 0.084(7) 0.069(7) -0.011(6) 0.054(6) 0.017(6)
O3D 0.051(6) 0.026(4) 0.033(4) -0.013(3) 0.024(4) -0.015(4)
C9D 0.040(4) 0.020(4) 0.032(4) 0.001(3) 0.028(3) -0.001(3)
C10D 0.083(5) 0.017(2) 0.034(3) -0.006(2) 0.033(3) -0.011(3)
C11D 0.061(4) 0.027(3) 0.027(3) -0.001(2) 0.027(3) 0.001(3)
C12D 0.052(4) 0.056(4) 0.048(4) 0.000(3) 0.027(3) 0.009(3)
F19D 0.109(6) 0.019(2) 0.048(3) -0.011(2) 0.046(4) -0.013(3)
F20D 0.105(6) 0.025(5) 0.058(6) -0.016(4) 0.069(5) -0.027(4)
F21D 0.064(3) 0.066(3) 0.056(3) -0.020(2) 0.037(3) -0.037(3)
F22D 0.064(4) 0.034(3) 0.022(3) -0.009(2) 0.023(3) -0.010(3)
F23D 0.060(5) 0.077(5) 0.058(6) 0.016(4) 0.031(5) 0.020(3)
F24D 0.085(3) 0.0346(19) 0.040(2) -0.0002(16) 0.043(2) -0.012(2)
F25D 0.110(7) 0.069(7) 0.091(7) 0.010(4) 0.078(5) 0.037(5)
F26D 0.042(4) 0.068(4) 0.088(6) -0.010(4) 0.036(4) -0.011(4)
F27D 0.075(4) 0.067(4) 0.072(4) 0.024(3) 0.014(3) 0.040(3)
O4D 0.034(3) 0.020(4) 0.043(5) 0.005(3) 0.032(3) 0.005(3)
C13D 0.032(5) 0.023(5) 0.020(4) 0.001(4) 0.020(3) 0.003(4)
C14D 0.055(4) 0.060(4) 0.049(4) -0.021(3) 0.036(3) -0.021(3)
C15D 0.063(4) 0.036(3) 0.037(3) 0.003(3) 0.015(3) 0.003(3)
C16D 0.045(3) 0.030(3) 0.040(3) -0.010(2) 0.027(3) -0.009(2)
F28D 0.087(4) 0.091(4) 0.093(5) -0.046(4) 0.076(4) -0.061(3)
F29D 0.044(4) 0.067(5) 0.111(7) -0.007(4) 0.057(5) 0.001(3)
F30D 0.060(5) 0.068(4) 0.047(5) -0.018(4) 0.040(4) -0.011(3)
F31D 0.131(6) 0.048(3) 0.047(3) 0.023(3) 0.038(3) -0.008(3)
F32D 0.065(5) 0.064(5) 0.030(4) -0.006(3) -0.007(4) -0.004(4)
F33D 0.059(4) 0.103(6) 0.058(6) 0.012(4) 0.018(3) 0.040(4)
F34D 0.099(6) 0.027(3) 0.077(5) -0.021(3) 0.065(4) -0.026(3)
F35D 0.075(6) 0.044(5) 0.062(6) -0.016(4) 0.055(5) -0.010(4)
F36D 0.054(5) 0.062(5) 0.035(3) -0.022(3) 0.013(3) -0.014(4)
Al1A 0.0180(3) 0.0197(3) 0.0165(3) 0.0013(2) 0.0082(2) 0.0013(2)
Al1B 0.0203(3) 0.0161(3) 0.0170(3) 0.0013(2) 0.0094(2) 0.0018(2)
C9A 0.0296(10) 0.0213(10) 0.0196(10) 0.0014(8) 0.0117(9) -0.0026(8)
C10A 0.0416(13) 0.0290(12) 0.0326(12) -0.0066(9) 0.0193(11) -0.0026(10)
C11A 0.0387(13) 0.0353(13) 0.0307(12) 0.0088(10) 0.0159(11) 0.0043(10)
C12A 0.0385(13) 0.0418(14) 0.0273(12) -0.0016(10) 0.0166(10) 0.0046(11)
C17A 0.0359(11) 0.0246(10) 0.0213(10) -0.0019(8) 0.0172(9) -0.0040(9)
C18A 0.0308(11) 0.0374(12) 0.0244(11) -0.0047(9) 0.0152(9) -0.0047(9)
C19A 0.0419(14) 0.0610(17) 0.0314(13) -0.0094(12) 0.0253(11) -0.0097(12)
C20A 0.080(2) 0.0583(18) 0.0349(14) -0.0021(13) 0.0403(15) -0.0130(16)
C21A 0.089(2) 0.0419(16) 0.0342(14) 0.0102(12) 0.0355(16) 0.0061(15)
C22A 0.0621(17) 0.0364(13) 0.0293(12) 0.0048(10) 0.0268(12) 0.0092(12)
C23A 0.0297(10) 0.0200(9) 0.0210(10) 0.0013(7) 0.0158(9) 0.0025(8)
C24A 0.0359(12) 0.0230(10) 0.0300(11) -0.0009(8) 0.0187(10) -0.0022(9)
C25A 0.0535(15) 0.0216(11) 0.0374(13) 0.0075(9) 0.0257(12) 0.0039(10)
C26A 0.0451(14) 0.0321(12) 0.0357(13) 0.0105(10) 0.0211(11) 0.0152(10)
C27A 0.0312(11) 0.0388(13) 0.0348(13) 0.0075(10) 0.0173(10) 0.0078(10)
C28A 0.0311(11) 0.0264(11) 0.0274(11) 0.0034(8) 0.0176(9) 0.0019(8)
C29A 0.0266(10) 0.0205(10) 0.0238(10) -0.0023(8) 0.0119(8) -0.0021(8)
C30A 0.0324(11) 0.0297(12) 0.0379(13) -0.0117(10) 0.0177(10) -0.0011(9)
C31A 0.0386(13) 0.0313(12) 0.0404(14) -0.0169(10) 0.0171(11) -0.0061(10)
C32A 0.0295(11) 0.0316(12) 0.0441(14) -0.0088(10) 0.0127(11) -0.0092(9)
C33A 0.0290(11) 0.0322(12) 0.0489(15) -0.0081(11) 0.0206(11) -0.0039(9)
C34A 0.0313(11) 0.0220(10) 0.0343(12) -0.0052(9) 0.0189(10) -0.0030(8)
C35A 0.0303(11) 0.0313(12) 0.0256(11) -0.0043(9) 0.0137(9) -0.0083(9)
C36A 0.0316(11) 0.0228(10) 0.0231(10) -0.0019(8) 0.0147(9) -0.0002(8)
C37A 0.0446(13) 0.0261(11) 0.0178(10) 0.0048(8) 0.0164(10) 0.0118(9)
C38A 0.0254(10) 0.0384(12) 0.0172(10) -0.0030(8) 0.0087(8) -0.0003(9)
C39A 0.0351(11) 0.0258(11) 0.0197(10) -0.0055(8) 0.0141(9) -0.0069(9)
C40A 0.0347(11) 0.0235(10) 0.0189(10) -0.0011(8) 0.0131(9) 0.0039(8)
C41A 0.0284(10) 0.0341(12) 0.0189(10) -0.0008(8) 0.0140(9) -0.0029(9)
C42A 0.0453(13) 0.0234(10) 0.0202(10) -0.0003(8) 0.0190(10) -0.0064(9)
C43A 0.0688(19) 0.0407(15) 0.0317(13) 0.0138(11) 0.0241(13) 0.0288(14)
C44A 0.0264(12) 0.077(2) 0.0357(14) -0.0010(14) 0.0090(11) 0.0035(13)
C45A 0.0592(17) 0.0337(14) 0.0527(17) -0.0190(12) 0.0319(15) -0.0225(12)
C46A 0.0528(15) 0.0314(13) 0.0387(14) -0.0018(10) 0.0193(12) 0.0147(11)
C47A 0.0306(12) 0.0656(19) 0.0398(14) -0.0010(13) 0.0214(11) -0.0043(12)
C48A 0.076(2) 0.0308(13) 0.0410(15) -0.0012(11) 0.0370(15) -0.0166(13)
C17B 0.0283(10) 0.0243(10) 0.0272(11) -0.0012(8) 0.0137(9) -0.0016(8)
C18B 0.0396(14) 0.0540(17) 0.0337(13) -0.0071(12) 0.0086(11) 0.0156(12)
C19B 0.0469(16) 0.0551(18) 0.0488(17) -0.0163(14) 0.0173(14) 0.0141(13)
C20B 0.0343(13) 0.0418(15) 0.0550(17) -0.0017(13) 0.0174(13) 0.0118(11)
C21B 0.071(2) 0.088(3) 0.0398(17) 0.0057(17) 0.0116(16) 0.047(2)
C22B 0.0633(19) 0.068(2) 0.0312(14) -0.0035(14) 0.0135(14) 0.0292(16)
C23B 0.0404(12) 0.0254(11) 0.0267(11) 0.0048(8) 0.0216(10) 0.0058(9)
C24B 0.0389(12) 0.0347(12) 0.0271(11) 0.0083(9) 0.0192(10) 0.0108(10)
C25B 0.0482(14) 0.0462(15) 0.0261(12) 0.0100(10) 0.0187(11) 0.0194(12)
C26B 0.0726(19) 0.0436(15) 0.0349(14) 0.0141(12) 0.0360(14) 0.0172(14)
C27B 0.083(2) 0.0449(16) 0.0504(17) 0.0032(13) 0.0506(18) -0.0091(15)
C28B 0.0634(17) 0.0397(14) 0.0359(14) -0.0019(11) 0.0325(13) -0.0108(12)
C29B 0.0320(11) 0.0333(12) 0.0200(10) 0.0019(8) 0.0145(9) -0.0018(9)
C30B 0.0391(12) 0.0310(12) 0.0228(10) 0.0023(9) 0.0166(10) -0.0027(9)
C31B 0.0468(14) 0.0417(14) 0.0279(12) 0.0048(10) 0.0175(11) -0.0123(11)
C32B 0.0354(13) 0.0660(19) 0.0354(14) 0.0107(13) 0.0148(11) -0.0123(13)
C33B 0.0307(12) 0.0638(19) 0.0438(16) 0.0171(14) 0.0145(12) 0.0052(12)
C34B 0.0347(12) 0.0387(13) 0.0353(13) 0.0109(10) 0.0165(11) 0.0035(10)
C35B 0.0346(12) 0.0374(13) 0.0355(13) -0.0003(10) 0.0224(11) 0.0001(10)
C36B 0.0344(11) 0.0253(11) 0.0357(12) 0.0003(9) 0.0230(10) -0.0018(9)
C37B 0.0387(13) 0.0615(17) 0.0228(11) -0.0026(11) 0.0159(11) 0.0109(12)
C38B 0.0586(16) 0.0319(12) 0.0283(12) 0.0061(9) 0.0290(12) 0.0112(11)
C39B 0.0433(13) 0.0342(12) 0.0267(11) -0.0016(9) 0.0264(10) -0.0048(10)
C40B 0.0402(13) 0.0362(13) 0.0369(13) 0.0034(10) 0.0297(11) 0.0071(10)
C41B 0.0634(16) 0.0268(12) 0.0397(14) -0.0043(10) 0.0398(13) -0.0022(11)
C42B 0.0481(15) 0.0545(16) 0.0347(13) -0.0187(12) 0.0283(12) -0.0176(13)
C43B 0.0448(17) 0.124(4) 0.0346(16) -0.0025(18) 0.0104(14) 0.030(2)
C44B 0.130(4) 0.0417(17) 0.074(2) 0.0278(17) 0.071(3) 0.034(2)
C45B 0.0675(19) 0.0627(19) 0.0450(16) -0.0104(14) 0.0407(15) -0.0292(16)
C46B 0.0528(18) 0.075(2) 0.066(2) 0.0165(17) 0.0424(17) 0.0293(16)
C47B 0.131(3) 0.0270(14) 0.082(2) -0.0034(14) 0.082(3) 0.0035(17)
C48B 0.076(2) 0.099(3) 0.071(2) -0.051(2) 0.047(2) -0.052(2)
Cr1A 0.02202(15) 0.01534(15) 0.01649(15) 0.00017(11) 0.00988(13) -0.00138(11)
Cr1B 0.02727(17) 0.02163(16) 0.02473(17) 0.00031(13) 0.01771(14) 0.00066(13)
F19A 0.0810(12) 0.0223(7) 0.0540(10) -0.0070(7) 0.0262(9) -0.0069(7)
F20A 0.0549(10) 0.0740(12) 0.0423(9) -0.0162(8) 0.0318(8) -0.0002(9)
F21A 0.0393(8) 0.0420(8) 0.0254(7) -0.0069(6) 0.0089(6) -0.0078(6)
F22A 0.0600(10) 0.0430(9) 0.0469(9) 0.0230(7) 0.0216(8) 0.0001(8)
F23A 0.0432(8) 0.0547(10) 0.0240(7) 0.0073(6) 0.0055(6) -0.0031(7)
F24A 0.0465(9) 0.0652(12) 0.0551(11) 0.0095(9) 0.0222(8) 0.0247(8)
F25A 0.0426(9) 0.0678(12) 0.0564(10) 0.0036(9) 0.0314(8) -0.0118(8)
F26A 0.0492(9) 0.0500(10) 0.0417(9) -0.0023(7) 0.0156(7) 0.0210(8)
F27A 0.0629(10) 0.0705(12) 0.0294(8) -0.0060(7) 0.0266(8) 0.0114(9)
O2A 0.0320(8) 0.0396(9) 0.0197(8) 0.0092(7) 0.0023(7) -0.0063(7)
O3A 0.0441(9) 0.0348(9) 0.0208(8) 0.0050(7) 0.0079(7) -0.0166(7)
O5A 0.0499(11) 0.0624(13) 0.0455(11) -0.0105(10) 0.0320(10) -0.0279(10)
O6A 0.0383(9) 0.0375(10) 0.0284(9) 0.0062(7) 0.0091(8) 0.0118(8)
O5B 0.0398(10) 0.0700(15) 0.0632(14) 0.0012(11) 0.0351(10) -0.0052(10)
O6B 0.0493(11) 0.0337(10) 0.0472(11) 0.0147(8) 0.0252(9) 0.0065(8)
P1A 0.0240(2) 0.0170(2) 0.0193(2) -0.00028(18) 0.0121(2) -0.00050(18)
P1B 0.0310(3) 0.0227(3) 0.0223(3) 0.0019(2) 0.0161(2) 0.0004(2)

loop_
_atom_type_symbol
_atom_type_description
_atom_type_scat_dispersion_real
_atom_type_scat_dispersion_imag
_atom_type_scat_source
C C 0.0033 0.0016 'International Tables Vol C Tables 4.2.6.8 and 6.1.1.4'
H H 0.0000 0.0000 'International Tables Vol C Tables 4.2.6.8 and 6.1.1.4'
Al Al 0.0645 0.0514 'International Tables Vol C Tables 4.2.6.8 and 6.1.1.4'
O O 0.0106 0.0060 'International Tables Vol C Tables 4.2.6.8 and 6.1.1.4'
F F 0.0171 0.0103 'International Tables Vol C Tables 4.2.6.8 and 6.1.1.4'
Cr Cr 0.3209 0.6236 'International Tables Vol C Tables 4.2.6.8 and 6.1.1.4'
P P 0.1023 0.0942 'International Tables Vol C Tables 4.2.6.8 and 6.1.1.4'

loop_
_geom_angle_atom_site_label_1
_geom_angle_atom_site_label_2
_geom_angle_atom_site_label_3
_geom_angle
_geom_angle_site_symmetry_1
_geom_angle_site_symmetry_3
C1A O1A Al1A 148.8(3) . .
O1A C1A C3A 111.9(4) . .
O1A C1A C2A 107.4(4) . .
C3A C1A C2A 109.9(5) . .
O1A C1A C4A 110.5(4) . .
C3A C1A C4A 109.1(4) . .
C2A C1A C4A 107.9(4) . .
F1A C2A F3A 108.2(4) . .
F1A C2A F2A 106.4(4) . .
F3A C2A F2A 110.8(5) . .
F1A C2A C1A 112.3(4) . .
F3A C2A C1A 109.6(5) . .
F2A C2A C1A 109.4(4) . .
F4A C3A F5A 108.6(6) . .
F4A C3A F6A 107.2(6) . .
F5A C3A F6A 107.3(5) . .
F4A C3A C1A 113.8(6) . .
F5A C3A C1A 110.5(5) . .
F6A C3A C1A 109.3(5) . .
F8A C4A F9A 108.6(5) . .
F8A C4A F7A 107.1(5) . .
F9A C4A F7A 108.0(4) . .
F8A C4A C1A 110.8(4) . .
F9A C4A C1A 110.5(4) . .
F7A C4A C1A 111.8(4) . .
O2A C5A C8A 111.8(5) . .
O2A C5A C7A 112.3(6) . .
C8A C5A C7A 110.5(5) . .
O2A C5A C6A 104.4(5) . .
C8A C5A C6A 109.3(5) . .
C7A C5A C6A 108.2(5) . .
F10A C6A F12A 108.6(6) . .
F10A C6A F11A 109.9(6) . .
F12A C6A F11A 105.5(5) . .
F10A C6A C5A 112.8(5) . .
F12A C6A C5A 110.9(5) . .
F11A C6A C5A 108.9(5) . .
F15A C7A F14A 106.3(6) . .
F15A C7A F13A 107.9(5) . .
F14A C7A F13A 107.0(6) . .
F15A C7A C5A 112.1(5) . .
F14A C7A C5A 111.2(6) . .
F13A C7A C5A 111.9(5) . .
F17A C8A F18A 109.1(7) . .
F17A C8A F16A 106.5(7) . .
F18A C8A F16A 103.6(6) . .
F17A C8A C5A 112.0(7) . .
F18A C8A C5A 112.2(6) . .
F16A C8A C5A 113.0(6) . .
C13A O4A Al1A 147.0(3) . .
O4A C13A C14A 111.1(4) . .
O4A C13A C15A 110.9(4) . .
C14A C13A C15A 109.9(4) . .
O4A C13A C16A 106.4(4) . .
C14A C13A C16A 109.7(4) . .
C15A C13A C16A 108.8(4) . .
F30A C14A F29A 107.6(5) . .
F30A C14A F28A 107.1(5) . .
F29A C14A F28A 107.0(4) . .
F30A C14A C13A 112.2(5) . .
F29A C14A C13A 110.1(4) . .
F28A C14A C13A 112.6(4) . .
F31A C15A F33A 107.5(6) . .
F31A C15A F32A 106.5(6) . .
F33A C15A F32A 106.9(5) . .
F31A C15A C13A 113.1(6) . .
F33A C15A C13A 111.2(4) . .
F32A C15A C13A 111.3(5) . .
F36A C16A F35A 108.5(4) . .
F36A C16A F34A 107.8(4) . .
F35A C16A F34A 107.0(4) . .
F36A C16A C13A 110.7(4) . .
F35A C16A C13A 111.1(4) . .
F34A C16A C13A 111.7(4) . .
C1C O1C Al1A 148.3(6) . .
O1C C1C C2C 111.1(7) . .
O1C C1C C3C 109.4(7) . .
C2C C1C C3C 112.0(7) . .
O1C C1C C4C 106.7(7) . .
C2C C1C C4C 110.1(7) . .
C3C C1C C4C 107.3(7) . .
F2C C2C F1C 106.2(9) . .
F2C C2C F3C 105.1(9) . .
F1C C2C F3C 108.0(9) . .
F2C C2C C1C 113.3(8) . .
F1C C2C C1C 113.3(8) . .
F3C C2C C1C 110.5(9) . .
F5C C3C F4C 109.2(9) . .
F5C C3C F6C 106.8(9) . .
F4C C3C F6C 106.5(9) . .
F5C C3C C1C 113.5(8) . .
F4C C3C C1C 113.3(9) . .
F6C C3C C1C 107.1(8) . .
F8C C4C F7C 110.4(8) . .
F8C C4C F9C 108.7(9) . .
F7C C4C F9C 107.7(9) . .
F8C C4C C1C 110.7(8) . .
F7C C4C C1C 109.4(8) . .
F9C C4C C1C 109.9(8) . .
O2A C5C C7C 105.7(5) . .
O2A C5C C8C 115.2(5) . .
C7C C5C C8C 109.1(5) . .
O2A C5C C6C 108.2(5) . .
C7C C5C C6C 108.6(5) . .
C8C C5C C6C 109.8(5) . .
F11C C6C F12C 106.4(6) . .
F11C C6C F10C 104.9(6) . .
F12C C6C F10C 108.3(6) . .
F11C C6C C5C 113.9(5) . .
F12C C6C C5C 111.3(6) . .
F10C C6C C5C 111.7(5) . .
F13C C7C F14C 107.8(6) . .
F13C C7C F15C 109.7(5) . .
F14C C7C F15C 107.1(7) . .
F13C C7C C5C 113.4(5) . .
F14C C7C C5C 110.1(7) . .
F15C C7C C5C 108.6(5) . .
F17C C8C F16C 109.3(7) . .
F17C C8C F18C 105.7(6) . .
F16C C8C F18C 107.3(5) . .
F17C C8C C5C 111.3(6) . .
F16C C8C C5C 112.4(5) . .
F18C C8C C5C 110.5(4) . .
C13C O4C Al1A 149.6(5) . .
O4C C13C C15C 110.3(7) . .
O4C C13C C16C 110.0(7) . .
C15C C13C C16C 109.3(7) . .
O4C C13C C14C 108.5(7) . .
C15C C13C C14C 109.3(7) . .
C16C C13C C14C 109.4(7) . .
F29C C14C F30C 107.9(8) . .
F29C C14C F28C 108.1(7) . .
F30C C14C F28C 107.9(8) . .
F29C C14C C13C 110.4(6) . .
F30C C14C C13C 110.7(9) . .
F28C C14C C13C 111.7(7) . .
F33C C15C F32C 105.6(9) . .
F33C C15C F31C 106.5(10) . .
F32C C15C F31C 107.2(10) . .
F33C C15C C13C 112.1(8) . .
F32C C15C C13C 112.0(9) . .
F31C C15C C13C 113.0(10) . .
F35C C16C F36C 108.5(8) . .
F35C C16C F34C 106.2(8) . .
F36C C16C F34C 106.4(8) . .
F35C C16C C13C 112.1(7) . .
F36C C16C C13C 112.2(8) . .
F34C C16C C13C 111.1(8) . .
C1B O1B Al1B 148.4(2) . .
O1B C1B C4B 108.3(3) . .
O1B C1B C2B 110.3(3) . .
C4B C1B C2B 110.5(3) . .
O1B C1B C3B 112.6(3) . .
C4B C1B C3B 109.2(3) . .
C2B C1B C3B 106.0(3) . .
F2B C2B F1B 107.3(5) . .
F2B C2B F3B 109.2(5) . .
F1B C2B F3B 108.1(5) . .
F2B C2B C1B 110.4(4) . .
F1B C2B C1B 113.0(4) . .
F3B C2B C1B 108.7(4) . .
F5B C3B F6B 108.6(3) . .
F5B C3B F4B 108.3(4) . .
F6B C3B F4B 108.1(4) . .
F5B C3B C1B 109.3(3) . .
F6B C3B C1B 110.9(3) . .
F4B C3B C1B 111.4(3) . .
F7B C4B F8B 106.8(3) . .
F7B C4B F9B 108.4(4) . .
F8B C4B F9B 107.9(4) . .
F7B C4B C1B 113.8(4) . .
F8B C4B C1B 110.3(3) . .
F9B C4B C1B 109.5(4) . .
C5B O2B Al1B 145.8(3) . .
O2B C5B C6B 111.9(4) . .
O2B C5B C7B 111.0(3) . .
C6B C5B C7B 109.6(3) . .
O2B C5B C8B 106.3(3) . .
C6B C5B C8B 109.6(3) . .
C7B C5B C8B 108.3(3) . .
F12B C6B F10B 106.5(4) . .
F12B C6B F11B 106.2(4) . .
F10B C6B F11B 109.9(4) . .
F12B C6B C5B 111.4(4) . .
F10B C6B C5B 113.0(4) . .
F11B C6B C5B 109.6(3) . .
F15B C7B F13B 109.5(4) . .
F15B C7B F14B 106.9(4) . .
F13B C7B F14B 106.6(4) . .
F15B C7B C5B 112.0(3) . .
F13B C7B C5B 111.0(4) . .
F14B C7B C5B 110.6(4) . .
F16B C8B F17B 107.4(3) . .
F16B C8B F18B 107.7(4) . .
F17B C8B F18B 106.2(3) . .
F16B C8B C5B 113.1(3) . .
F17B C8B C5B 111.5(3) . .
F18B C8B C5B 110.6(3) . .
C9B O3B Al1B 147.2(8) . .
O3B C9B C11B 111.1(6) . .
O3B C9B C12B 111.5(6) . .
C11B C9B C12B 109.7(5) . .
O3B C9B C10B 107.1(6) . .
C11B C9B C10B 109.3(5) . .
C12B C9B C10B 108.1(5) . .
F20B C10B F21B 107.5(6) . .
F20B C10B F19B 109.0(6) . .
F21B C10B F19B 105.8(4) . .
F20B C10B C9B 110.9(5) . .
F21B C10B C9B 111.4(4) . .
F19B C10B C9B 111.9(5) . .
F24B C11B F22B 107.3(6) . .
F24B C11B F23B 107.4(6) . .
F22B C11B F23B 107.7(7) . .
F24B C11B C9B 111.5(5) . .
F22B C11B C9B 112.5(6) . .
F23B C11B C9B 110.2(5) . .
F26B C12B F27B 108.3(6) . .
F26B C12B F25B 108.4(6) . .
F27B C12B F25B 106.2(6) . .
F26B C12B C9B 111.8(6) . .
F27B C12B C9B 110.3(4) . .
F25B C12B C9B 111.5(6) . .
C13B O4B Al1B 151.4(8) . .
O4B C13B C16B 110.7(6) . .
O4B C13B C15B 107.7(6) . .
C16B C13B C15B 110.5(5) . .
O4B C13B C14B 111.1(6) . .
C16B C13B C14B 108.2(4) . .
C15B C13B C14B 108.7(5) . .
F30B C14B F28B 108.9(7) . .
F30B C14B F29B 108.2(7) . .
F28B C14B F29B 111.1(6) . .
F30B C14B C13B 110.8(6) . .
F28B C14B C13B 111.6(5) . .
F29B C14B C13B 106.2(5) . .
F33B C15B F32B 106.5(6) . .
F33B C15B F31B 106.0(5) . .
F32B C15B F31B 108.1(6) . .
F33B C15B C13B 113.2(5) . .
F32B C15B C13B 110.5(5) . .
F31B C15B C13B 112.3(4) . .
F34B C16B F35B 108.1(6) . .
F34B C16B F36B 110.3(5) . .
F35B C16B F36B 105.6(7) . .
F34B C16B C13B 112.4(4) . .
F35B C16B C13B 111.0(6) . .
F36B C16B C13B 109.2(5) . .
C1D O1D Al1B 153.6(8) . .
O1D C1D C2D 111.8(8) . .
O1D C1D C3D 109.9(8) . .
C2D C1D C3D 112.3(8) . .
O1D C1D C4D 109.4(8) . .
C2D C1D C4D 105.7(8) . .
C3D C1D C4D 107.5(8) . .
F2D C2D F1D 109.8(12) . .
F2D C2D F3D 107.2(11) . .
F1D C2D F3D 105.8(11) . .
F2D C2D C1D 112.7(10) . .
F1D C2D C1D 112.6(11) . .
F3D C2D C1D 108.3(10) . .
F6D C3D F4D 113.0(11) . .
F6D C3D F5D 108.8(10) . .
F4D C3D F5D 103.8(10) . .
F6D C3D C1D 111.4(9) . .
F4D C3D C1D 110.3(9) . .
F5D C3D C1D 109.3(9) . .
F9D C4D F8D 111.9(11) . .
F9D C4D F7D 113.6(11) . .
F8D C4D F7D 107.1(10) . .
F9D C4D C1D 107.1(10) . .
F8D C4D C1D 107.7(9) . .
F7D C4D C1D 109.2(9) . .
C5D O2D Al1B 155.8(8) . .
O2D C5D C7D 109.0(8) . .
O2D C5D C8D 110.7(8) . .
C7D C5D C8D 113.0(8) . .
O2D C5D C6D 104.5(8) . .
C7D C5D C6D 110.4(8) . .
C8D C5D C6D 108.9(8) . .
F11D C6D F10D 107.5(11) . .
F11D C6D F12D 112.6(12) . .
F10D C6D F12D 111.3(11) . .
F11D C6D C5D 107.6(9) . .
F10D C6D C5D 108.2(10) . .
F12D C6D C5D 109.5(9) . .
F13D C7D F14D 108.2(11) . .
F13D C7D F15D 106.3(10) . .
F14D C7D F15D 107.0(11) . .
F13D C7D C5D 115.2(10) . .
F14D C7D C5D 111.5(10) . .
F15D C7D C5D 108.2(10) . .
F18D C8D F16D 107.3(10) . .
F18D C8D F17D 104.9(11) . .
F16D C8D F17D 107.8(11) . .
F18D C8D C5D 114.9(9) . .
F16D C8D C5D 112.2(10) . .
F17D C8D C5D 109.2(10) . .
C9D O3D Al1B 149.5(13) . .
O3D C9D C12D 111.9(8) . .
O3D C9D C11D 109.6(8) . .
C12D C9D C11D 109.3(6) . .
O3D C9D C10D 106.3(9) . .
C12D C9D C10D 111.1(6) . .
C11D C9D C10D 108.6(6) . .
F20D C10D F21D 106.0(6) . .
F20D C10D F19D 109.0(6) . .
F21D C10D F19D 106.3(6) . .
F20D C10D C9D 112.7(6) . .
F21D C10D C9D 110.5(5) . .
F19D C10D C9D 111.9(6) . .
F24D C11D F22D 107.6(5) . .
F24D C11D F23D 107.6(7) . .
F22D C11D F23D 107.2(8) . .
F24D C11D C9D 111.2(5) . .
F22D C11D C9D 112.4(6) . .
F23D C11D C9D 110.5(7) . .
F25D C12D F27D 105.1(8) . .
F25D C12D F26D 108.2(9) . .
F27D C12D F26D 108.9(7) . .
F25D C12D C9D 113.7(8) . .
F27D C12D C9D 109.7(6) . .
F26D C12D C9D 110.9(7) . .
C13D O4D Al1B 149.1(9) . .
O4D C13D C14D 107.2(7) . .
O4D C13D C16D 111.1(7) . .
C14D C13D C16D 109.7(5) . .
O4D C13D C15D 111.5(8) . .
C14D C13D C15D 109.2(6) . .
C16D C13D C15D 108.2(5) . .
F30D C14D F28D 109.3(7) . .
F30D C14D F29D 109.1(8) . .
F28D C14D F29D 103.0(7) . .
F30D C14D C13D 112.3(6) . .
F28D C14D C13D 112.0(6) . .
F29D C14D C13D 110.7(7) . .
F33D C15D F32D 109.4(9) . .
F33D C15D F31D 104.2(8) . .
F32D C15D F31D 107.0(7) . .
F33D C15D C13D 112.9(7) . .
F32D C15D C13D 110.0(7) . .
F31D C15D C13D 113.0(6) . .
F35D C16D F36D 109.0(9) . .
F35D C16D F34D 107.0(8) . .
F36D C16D F34D 107.0(8) . .
F35D C16D C13D 111.1(8) . .
F36D C16D C13D 110.9(7) . .
F34D C16D C13D 111.7(5) . .
O1C Al1A O4A 80.0(3) . .
O1C Al1A O3A 115.8(2) . .
O4A Al1A O3A 111.89(10) . .
O1C Al1A O2A 121.7(2) . .
O4A Al1A O2A 115.99(12) . .
O3A Al1A O2A 108.80(8) . .
O1C Al1A O1A 28.7(2) . .
O4A Al1A O1A 108.28(13) . .
O3A Al1A O1A 108.01(11) . .
O2A Al1A O1A 103.27(11) . .
O1C Al1A O4C 106.7(3) . .
O4A Al1A O4C 26.88(17) . .
O3A Al1A O4C 101.91(19) . .
O2A Al1A O4C 98.45(19) . .
O1A Al1A O4C 134.5(2) . .
O2D Al1B O4D 98.0(6) . .
O2D Al1B O1D 104.7(5) . .
O4D Al1B O1D 120.4(5) . .
O2D Al1B O3B 99.5(4) . .
O4D Al1B O3B 106.2(5) . .
O1D Al1B O3B 122.7(4) . .
O2D Al1B O1B 127.8(4) . .
O4D Al1B O1B 107.7(4) . .
O1D Al1B O1B 23.5(3) . .
O3B Al1B O1B 115.0(3) . .
O2D Al1B O2B 21.4(3) . .
O4D Al1B O2B 113.2(5) . .
O1D Al1B O2B 83.8(4) . .
O3B Al1B O2B 107.7(3) . .
O1B Al1B O2B 107.14(11) . .
O2D Al1B O3D 110.0(5) . .
O4D Al1B O3D 109.0(7) . .
O1D Al1B O3D 113.2(5) . .
O3B Al1B O3D 11.8(5) . .
O1B Al1B O3D 103.5(4) . .
O2B Al1B O3D 115.5(5) . .
O2D Al1B O4B 102.4(5) . .
O4D Al1B O4B 4.8(7) . .
O1D Al1B O4B 116.9(5) . .
O3B Al1B O4B 107.2(5) . .
O1B Al1B O4B 103.2(3) . .
O2B Al1B O4B 116.9(4) . .
O3D Al1B O4B 108.9(6) . .
O3A C9A C12A 109.70(19) . .
O3A C9A C10A 111.60(18) . .
C12A C9A C10A 109.11(18) . .
O3A C9A C11A 108.55(18) . .
C12A C9A C11A 108.92(18) . .
C10A C9A C11A 108.92(19) . .
F19A C10A F21A 107.2(2) . .
F19A C10A F20A 108.2(2) . .
F21A C10A F20A 106.8(2) . .
F19A C10A C9A 112.9(2) . .
F21A C10A C9A 111.46(19) . .
F20A C10A C9A 109.93(19) . .
F23A C11A F24A 107.4(2) . .
F23A C11A F22A 107.4(2) . .
F24A C11A F22A 107.7(2) . .
F23A C11A C9A 111.0(2) . .
F24A C11A C9A 111.2(2) . .
F22A C11A C9A 112.0(2) . .
F25A C12A F26A 107.6(2) . .
F25A C12A F27A 107.1(2) . .
F26A C12A F27A 107.2(2) . .
F25A C12A C9A 113.1(2) . .
F26A C12A C9A 110.2(2) . .
F27A C12A C9A 111.3(2) . .
C18A C17A C22A 118.2(2) . .
C18A C17A P1A 123.19(17) . .
C22A C17A P1A 118.62(18) . .
C17A C18A C19A 120.8(2) . .
C17A C18A H18A 119.6 . .
C19A C18A H18A 119.6 . .
C20A C19A C18A 120.3(3) . .
C20A C19A H19A 119.8 . .
C18A C19A H19A 119.8 . .
C19A C20A C21A 120.2(2) . .
C19A C20A H20A 119.9 . .
C21A C20A H20A 119.9 . .
C20A C21A C22A 120.1(3) . .
C20A C21A H21A 119.9 . .
C22A C21A H21A 119.9 . .
C21A C22A C17A 120.4(3) . .
C21A C22A H22A 119.8 . .
C17A C22A H22A 119.8 . .
C24A C23A C28A 119.0(2) . .
C24A C23A P1A 122.62(17) . .
C28A C23A P1A 118.14(16) . .
C25A C24A C23A 119.9(2) . .
C25A C24A H24A 120.1 . .
C23A C24A H24A 120.1 . .
C26A C25A C24A 120.4(2) . .
C26A C25A H25A 119.8 . .
C24A C25A H25A 119.8 . .
C25A C26A C27A 120.1(2) . .
C25A C26A H26A 120.0 . .
C27A C26A H26A 120.0 . .
C28A C27A C26A 119.8(2) . .
C28A C27A H27A 120.1 . .
C26A C27A H27A 120.1 . .
C27A C28A C23A 120.8(2) . .
C27A C28A H28A 119.6 . .
C23A C28A H28A 119.6 . .
C34A C29A C30A 119.1(2) . .
C34A C29A P1A 121.19(16) . .
C30A C29A P1A 119.65(16) . .
C31A C30A C29A 120.1(2) . .
C31A C30A H30A 119.9 . .
C29A C30A H30A 119.9 . .
C32A C31A C30A 120.3(2) . .
C32A C31A H31A 119.9 . .
C30A C31A H31A 119.9 . .
C31A C32A C33A 120.5(2) . .
C31A C32A H32A 119.8 . .
C33A C32A H32A 119.8 . .
C32A C33A C34A 119.6(2) . .
C32A C33A H33A 120.2 . .
C34A C33A H33A 120.2 . .
C29A C34A C33A 120.4(2) . .
C29A C34A H34A 119.8 . .
C33A C34A H34A 119.8 . .
O5A C35A Cr1A 177.8(2) . .
O6A C36A Cr1A 175.7(2) . .
C38A C37A C42A 120.07(19) . .
C38A C37A C43A 119.7(2) . .
C42A C37A C43A 120.0(2) . .
C38A C37A Cr1A 69.35(12) . .
C42A C37A Cr1A 69.82(12) . .
C43A C37A Cr1A 138.69(16) . .
C37A C38A C39A 119.8(2) . .
C37A C38A C44A 119.3(2) . .
C39A C38A C44A 120.7(2) . .
C37A C38A Cr1A 74.81(13) . .
C39A C38A Cr1A 71.93(12) . .
C44A C38A Cr1A 129.97(17) . .
C40A C39A C38A 119.7(2) . .
C40A C39A C45A 120.3(2) . .
C38A C39A C45A 120.0(2) . .
C40A C39A Cr1A 72.63(12) . .
C38A C39A Cr1A 71.40(12) . .
C45A C39A Cr1A 129.73(16) . .
C39A C40A C41A 120.8(2) . .
C39A C40A C46A 120.9(2) . .
C41A C40A C46A 118.3(2) . .
C39A C40A Cr1A 71.73(12) . .
C41A C40A Cr1A 70.22(12) . .
C46A C40A Cr1A 131.00(16) . .
C40A C41A C42A 119.7(2) . .
C40A C41A C47A 118.9(2) . .
C42A C41A C47A 121.1(2) . .
C40A C41A Cr1A 73.21(12) . .
C42A C41A Cr1A 72.91(12) . .
C47A C41A Cr1A 129.99(16) . .
C37A C42A C41A 119.35(19) . .
C37A C42A C48A 119.9(2) . .
C41A C42A C48A 120.7(2) . .
C37A C42A Cr1A 74.39(12) . .
C41A C42A Cr1A 70.45(12) . .
C48A C42A Cr1A 130.01(16) . .
C37A C43A H43A 109.5 . .
C37A C43A H43B 109.5 . .
H43A C43A H43B 109.5 . .
C37A C43A H43C 109.5 . .
H43A C43A H43C 109.5 . .
H43B C43A H43C 109.5 . .
C38A C44A H44A 109.5 . .
C38A C44A H44B 109.5 . .
H44A C44A H44B 109.5 . .
C38A C44A H44C 109.5 . .
H44A C44A H44C 109.5 . .
H44B C44A H44C 109.5 . .
C39A C45A H45A 109.5 . .
C39A C45A H45B 109.5 . .
H45A C45A H45B 109.5 . .
C39A C45A H45C 109.5 . .
H45A C45A H45C 109.5 . .
H45B C45A H45C 109.5 . .
C40A C46A H46A 109.5 . .
C40A C46A H46B 109.5 . .
H46A C46A H46B 109.5 . .
C40A C46A H46C 109.5 . .
H46A C46A H46C 109.5 . .
H46B C46A H46C 109.5 . .
C41A C47A H47A 109.5 . .
C41A C47A H47B 109.5 . .
H47A C47A H47B 109.5 . .
C41A C47A H47C 109.5 . .
H47A C47A H47C 109.5 . .
H47B C47A H47C 109.5 . .
C42A C48A H48A 109.5 . .
C42A C48A H48B 109.5 . .
H48A C48A H48B 109.5 . .
C42A C48A H48C 109.5 . .
H48A C48A H48C 109.5 . .
H48B C48A H48C 109.5 . .
C18B C17B C22B 117.6(2) . .
C18B C17B P1B 122.02(18) . .
C22B C17B P1B 120.32(19) . .
C17B C18B C19B 120.9(3) . .
C17B C18B H18B 119.5 . .
C19B C18B H18B 119.5 . .
C20B C19B C18B 119.9(3) . .
C20B C19B H19B 120.1 . .
C18B C19B H19B 120.1 . .
C21B C20B C19B 120.3(3) . .
C21B C20B H20B 119.8 . .
C19B C20B H20B 119.8 . .
C20B C21B C22B 120.4(3) . .
C20B C21B H21B 119.8 . .
C22B C21B H21B 119.8 . .
C21B C22B C17B 120.7(3) . .
C21B C22B H22B 119.6 . .
C17B C22B H22B 119.6 . .
C28B C23B C24B 118.6(2) . .
C28B C23B P1B 119.60(19) . .
C24B C23B P1B 121.53(18) . .
C23B C24B C25B 120.4(2) . .
C23B C24B H24B 119.8 . .
C25B C24B H24B 119.8 . .
C26B C25B C24B 120.4(3) . .
C26B C25B H25B 119.8 . .
C24B C25B H25B 119.8 . .
C27B C26B C25B 119.9(2) . .
C27B C26B H26B 120.0 . .
C25B C26B H26B 120.0 . .
C26B C27B C28B 120.3(3) . .
C26B C27B H27B 119.8 . .
C28B C27B H27B 119.8 . .
C23B C28B C27B 120.4(3) . .
C23B C28B H28B 119.8 . .
C27B C28B H28B 119.8 . .
C30B C29B C34B 119.5(2) . .
C30B C29B P1B 123.45(18) . .
C34B C29B P1B 117.02(18) . .
C29B C30B C31B 119.8(2) . .
C29B C30B H30B 120.1 . .
C31B C30B H30B 120.1 . .
C32B C31B C30B 120.3(2) . .
C32B C31B H31B 119.8 . .
C30B C31B H31B 119.8 . .
C31B C32B C33B 120.6(2) . .
C31B C32B H32B 119.7 . .
C33B C32B H32B 119.7 . .
C34B C33B C32B 119.6(3) . .
C34B C33B H33B 120.2 . .
C32B C33B H33B 120.2 . .
C33B C34B C29B 120.2(2) . .
C33B C34B H34B 119.9 . .
C29B C34B H34B 119.9 . .
O5B C35B Cr1B 176.9(2) . .
O6B C36B Cr1B 177.2(2) . .
C38B C37B C42B 119.5(2) . .
C38B C37B C43B 121.0(3) . .
C42B C37B C43B 119.2(3) . .
C38B C37B Cr1B 74.48(14) . .
C42B C37B Cr1B 72.61(15) . .
C43B C37B Cr1B 129.43(19) . .
C39B C38B C37B 120.3(2) . .
C39B C38B C44B 117.6(3) . .
C37B C38B C44B 121.7(3) . .
C39B C38B Cr1B 72.59(13) . .
C37B C38B Cr1B 69.64(14) . .
C44B C38B Cr1B 136.51(19) . .
C38B C39B C40B 119.6(2) . .
C38B C39B C45B 119.5(2) . .
C40B C39B C45B 120.7(2) . .
C38B C39B Cr1B 72.17(13) . .
C40B C39B Cr1B 68.59(12) . .
C45B C39B Cr1B 136.65(17) . .
C39B C40B C41B 120.0(2) . .
C39B C40B C46B 120.9(3) . .
C41B C40B C46B 118.9(3) . .
C39B C40B Cr1B 75.54(13) . .
C41B C40B Cr1B 72.67(13) . .
C46B C40B Cr1B 127.78(19) . .
C42B C41B C40B 119.9(2) . .
C42B C41B C47B 121.0(3) . .
C40B C41B C47B 119.1(3) . .
C42B C41B Cr1B 72.75(14) . .
C40B C41B Cr1B 70.44(13) . .
C47B C41B Cr1B 130.19(19) . .
C41B C42B C37B 120.3(2) . .
C41B C42B C48B 120.5(3) . .
C37B C42B C48B 119.2(3) . .
C41B C42B Cr1B 71.66(15) . .
C37B C42B Cr1B 70.96(14) . .
C48B C42B Cr1B 130.7(2) . .
C37B C43B H43D 109.5 . .
C37B C43B H43E 109.5 . .
H43D C43B H43E 109.5 . .
C37B C43B H43F 109.5 . .
H43D C43B H43F 109.5 . .
H43E C43B H43F 109.5 . .
C38B C44B H44D 109.5 . .
C38B C44B H44E 109.5 . .
H44D C44B H44E 109.5 . .
C38B C44B H44F 109.5 . .
H44D C44B H44F 109.5 . .
H44E C44B H44F 109.5 . .
C39B C45B H45D 109.5 . .
C39B C45B H45E 109.5 . .
H45D C45B H45E 109.5 . .
C39B C45B H45F 109.5 . .
H45D C45B H45F 109.5 . .
H45E C45B H45F 109.5 . .
C40B C46B H46D 109.5 . .
C40B C46B H46E 109.5 . .
H46D C46B H46E 109.5 . .
C40B C46B H46F 109.5 . .
H46D C46B H46F 109.5 . .
H46E C46B H46F 109.5 . .
C41B C47B H47D 109.5 . .
C41B C47B H47E 109.5 . .
H47D C47B H47E 109.5 . .
C41B C47B H47F 109.5 . .
H47D C47B H47F 109.5 . .
H47E C47B H47F 109.5 . .
C42B C48B H48D 109.5 . .
C42B C48B H48E 109.5 . .
H48D C48B H48E 109.5 . .
C42B C48B H48F 109.5 . .
H48D C48B H48F 109.5 . .
H48E C48B H48F 109.5 . .
C36A Cr1A C35A 87.60(10) . .
C36A Cr1A C41A 88.56(9) . .
C35A Cr1A C41A 149.24(9) . .
C36A Cr1A C38A 146.29(9) . .
C35A Cr1A C38A 88.89(9) . .
C41A Cr1A C38A 77.71(8) . .
C36A Cr1A C39A 109.64(9) . .
C35A Cr1A C39A 87.08(9) . .
C41A Cr1A C39A 65.64(8) . .
C38A Cr1A C39A 36.67(8) . .
C36A Cr1A C42A 118.22(9) . .
C35A Cr1A C42A 153.05(10) . .
C41A Cr1A C42A 36.64(8) . .
C38A Cr1A C42A 65.50(8) . .
C39A Cr1A C42A 77.36(8) . .
C36A Cr1A C40A 85.78(8) . .
C35A Cr1A C40A 112.68(9) . .
C41A Cr1A C40A 36.57(8) . .
C38A Cr1A C40A 64.86(8) . .
C39A Cr1A C40A 35.64(8) . .
C42A Cr1A C40A 65.25(8) . .
C36A Cr1A C37A 152.90(9) . .
C35A Cr1A C37A 117.40(10) . .
C41A Cr1A C37A 64.68(8) . .
C38A Cr1A C37A 35.85(9) . .
C39A Cr1A C37A 64.54(8) . .
C42A Cr1A C37A 35.80(9) . .
C40A Cr1A C37A 75.30(7) . .
C36A Cr1A P1A 91.28(7) . .
C35A Cr1A P1A 86.35(7) . .
C41A Cr1A P1A 124.25(6) . .
C38A Cr1A P1A 121.93(6) . .
C39A Cr1A P1A 157.76(6) . .
C42A Cr1A P1A 99.77(6) . .
C40A Cr1A P1A 160.55(6) . .
C37A Cr1A P1A 100.11(6) . .
C36B Cr1B C35B 86.03(10) . .
C36B Cr1B C40B 88.38(9) . .
C35B Cr1B C40B 145.96(10) . .
C36B Cr1B C37B 148.18(11) . .
C35B Cr1B C37B 89.98(11) . .
C40B Cr1B C37B 77.51(9) . .
C36B Cr1B C41B 86.47(10) . .
C35B Cr1B C41B 109.18(10) . .
C40B Cr1B C41B 36.89(9) . .
C37B Cr1B C41B 65.12(10) . .
C36B Cr1B C42B 111.76(11) . .
C35B Cr1B C42B 85.85(10) . .
C40B Cr1B C42B 65.25(10) . .
C37B Cr1B C42B 36.42(11) . .
C41B Cr1B C42B 35.59(10) . .
C36B Cr1B C38B 152.08(9) . .
C35B Cr1B C38B 119.93(11) . .
C40B Cr1B C38B 64.49(9) . .
C37B Cr1B C38B 35.88(10) . .
C41B Cr1B C38B 75.79(9) . .
C42B Cr1B C38B 64.20(10) . .
C36B Cr1B C39B 117.32(9) . .
C35B Cr1B C39B 154.16(10) . .
C40B Cr1B C39B 35.88(9) . .
C37B Cr1B C39B 64.42(9) . .
C41B Cr1B C39B 64.55(8) . .
C42B Cr1B C39B 75.56(9) . .
C38B Cr1B C39B 35.25(9) . .
C36B Cr1B P1B 85.60(7) . .
C35B Cr1B P1B 91.80(8) . .
C40B Cr1B P1B 121.22(7) . .
C37B Cr1B P1B 126.11(8) . .
C41B Cr1B P1B 156.96(8) . .
C42B Cr1B P1B 162.22(8) . .
C38B Cr1B P1B 102.37(7) . .
C39B Cr1B P1B 100.41(6) . .
C5A O2A C5C 7.3(5) . .
C5A O2A Al1A 152.1(3) . .
C5C O2A Al1A 145.2(3) . .
C9A O3A Al1A 151.56(15) . .
C23A P1A C29A 105.65(10) . .
C23A P1A C17A 103.98(10) . .
C29A P1A C17A 101.69(10) . .
C23A P1A Cr1A 111.97(7) . .
C29A P1A Cr1A 117.96(7) . .
C17A P1A Cr1A 114.14(7) . .
C29B P1B C17B 106.73(10) . .
C29B P1B C23B 102.40(11) . .
C17B P1B C23B 101.57(10) . .
C29B P1B Cr1B 112.14(7) . .
C17B P1B Cr1B 114.78(7) . .
C23B P1B Cr1B 117.79(8) . .

loop_
_geom_bond_atom_site_label_1
_geom_bond_atom_site_label_2
_geom_bond_distance
_geom_bond_site_symmetry_2
O1A C1A 1.355(5) .
O1A Al1A 1.750(2) .
C1A C3A 1.527(7) .
C1A C2A 1.548(7) .
C1A C4A 1.560(7) .
C2A F1A 1.335(6) .
C2A F3A 1.343(7) .
C2A F2A 1.356(6) .
C3A F4A 1.312(7) .
C3A F5A 1.349(7) .
C3A F6A 1.380(7) .
C4A F8A 1.309(6) .
C4A F9A 1.337(6) .
C4A F7A 1.363(5) .
C5A O2A 1.331(9) .
C5A C8A 1.529(8) .
C5A C7A 1.534(8) .
C5A C6A 1.574(8) .
C6A F10A 1.294(7) .
C6A F12A 1.320(7) .
C6A F11A 1.342(8) .
C7A F15A 1.329(8) .
C7A F14A 1.331(8) .
C7A F13A 1.341(5) .
C8A F17A 1.312(8) .
C8A F18A 1.329(9) .
C8A F16A 1.351(8) .
O4A C13A 1.360(6) .
O4A Al1A 1.707(2) .
C13A C14A 1.533(7) .
C13A C15A 1.544(6) .
C13A C16A 1.561(6) .
C14A F30A 1.324(7) .
C14A F29A 1.335(5) .
C14A F28A 1.341(5) .
C15A F31A 1.333(7) .
C15A F33A 1.338(6) .
C15A F32A 1.341(7) .
C16A F36A 1.323(5) .
C16A F35A 1.324(6) .
C16A F34A 1.345(5) .
O1C C1C 1.367(10) .
O1C Al1A 1.664(5) .
C1C C2C 1.519(11) .
C1C C3C 1.530(11) .
C1C C4C 1.556(11) .
C2C F2C 1.321(11) .
C2C F1C 1.367(10) .
C2C F3C 1.369(11) .
C3C F5C 1.298(11) .
C3C F4C 1.323(10) .
C3C F6C 1.378(11) .
C4C F8C 1.295(11) .
C4C F7C 1.336(9) .
C4C F9C 1.366(11) .
C5C O2A 1.382(8) .
C5C C7C 1.542(8) .
C5C C8C 1.549(8) .
C5C C6C 1.553(8) .
C6C F11C 1.306(8) .
C6C F12C 1.323(8) .
C6C F10C 1.348(7) .
C7C F13C 1.321(6) .
C7C F14C 1.339(9) .
C7C F15C 1.347(8) .
C8C F17C 1.315(9) .
C8C F16C 1.318(7) .
C8C F18C 1.331(6) .
O4C C13C 1.353(10) .
O4C Al1A 1.768(5) .
C13C C15C 1.537(11) .
C13C C16C 1.540(11) .
C13C C14C 1.551(10) .
C14C F29C 1.322(9) .
C14C F30C 1.326(10) .
C14C F28C 1.331(9) .
C15C F33C 1.329(11) .
C15C F32C 1.336(11) .
C15C F31C 1.343(11) .
C16C F35C 1.320(10) .
C16C F36C 1.328(10) .
C16C F34C 1.358(9) .
O1B C1B 1.355(4) .
O1B Al1B 1.723(2) .
C1B C4B 1.533(5) .
C1B C2B 1.564(5) .
C1B C3B 1.568(5) .
C2B F2B 1.316(6) .
C2B F1B 1.328(6) .
C2B F3B 1.357(5) .
C3B F5B 1.320(5) .
C3B F6B 1.333(5) .
C3B F4B 1.341(4) .
C4B F7B 1.335(5) .
C4B F8B 1.345(5) .
C4B F9B 1.362(6) .
O2B C5B 1.358(4) .
O2B Al1B 1.726(3) .
C5B C6B 1.527(5) .
C5B C7B 1.555(6) .
C5B C8B 1.561(5) .
C6B F12B 1.327(6) .
C6B F10B 1.332(5) .
C6B F11B 1.332(5) .
C7B F15B 1.317(5) .
C7B F13B 1.328(5) .
C7B F14B 1.330(4) .
C8B F16B 1.325(4) .
C8B F17B 1.325(5) .
C8B F18B 1.328(5) .
O3B C9B 1.355(8) .
O3B Al1B 1.721(9) .
C9B C11B 1.533(7) .
C9B C12B 1.548(8) .
C9B C10B 1.562(7) .
C10B F20B 1.313(8) .
C10B F21B 1.324(7) .
C10B F19B 1.328(7) .
C11B F24B 1.326(7) .
C11B F22B 1.334(8) .
C11B F23B 1.355(8) .
C12B F26B 1.310(8) .
C12B F27B 1.330(6) .
C12B F25B 1.342(7) .
O4B C13B 1.345(7) .
O4B Al1B 1.735(7) .
C13B C16B 1.538(8) .
C13B C15B 1.545(8) .
C13B C14B 1.571(7) .
C14B F30B 1.322(9) .
C14B F28B 1.333(6) .
C14B F29B 1.359(9) .
C15B F33B 1.296(7) .
C15B F32B 1.325(8) .
C15B F31B 1.329(5) .
C16B F34B 1.329(6) .
C16B F35B 1.330(8) .
C16B F36B 1.345(8) .
O1D C1D 1.344(11) .
O1D Al1B 1.720(7) .
C1D C2D 1.530(12) .
C1D C3D 1.550(12) .
C1D C4D 1.573(12) .
C2D F2D 1.327(12) .
C2D F1D 1.328(12) .
C2D F3D 1.393(13) .
C3D F6D 1.332(11) .
C3D F4D 1.343(11) .
C3D F5D 1.359(12) .
C4D F9D 1.331(12) .
C4D F8D 1.352(12) .
C4D F7D 1.353(11) .
O2D C5D 1.367(11) .
O2D Al1B 1.668(8) .
C5D C7D 1.520(12) .
C5D C8D 1.522(12) .
C5D C6D 1.554(12) .
C6D F11D 1.318(12) .
C6D F10D 1.325(12) .
C6D F12D 1.331(12) .
C7D F13D 1.311(11) .
C7D F14D 1.336(12) .
C7D F15D 1.344(12) .
C8D F18D 1.317(12) .
C8D F16D 1.321(11) .
C8D F17D 1.336(12) .
O3D C9D 1.354(11) .
O3D Al1B 1.726(13) .
C9D C12D 1.540(9) .
C9D C11D 1.544(9) .
C9D C10D 1.559(8) .
C10D F20D 1.299(9) .
C10D F21D 1.323(8) .
C10D F19D 1.329(7) .
C11D F24D 1.327(7) .
C11D F22D 1.333(8) .
C11D F23D 1.335(9) .
C12D F25D 1.323(10) .
C12D F27D 1.327(8) .
C12D F26D 1.333(10) .
O4D C13D 1.336(9) .
O4D Al1B 1.703(9) .
C13D C14D 1.547(9) .
C13D C16D 1.549(8) .
C13D C15D 1.555(9) .
C14D F30D 1.312(9) .
C14D F28D 1.331(8) .
C14D F29D 1.361(10) .
C15D F33D 1.305(10) .
C15D F32D 1.321(9) .
C15D F31D 1.323(8) .
C16D F35D 1.322(10) .
C16D F36D 1.329(10) .
C16D F34D 1.339(7) .
Al1A O3A 1.7173(16) .
Al1A O2A 1.7180(16) .
C9A O3A 1.343(3) .
C9A C12A 1.546(3) .
C9A C10A 1.550(3) .
C9A C11A 1.557(3) .
C10A F19A 1.325(3) .
C10A F21A 1.332(3) .
C10A F20A 1.334(3) .
C11A F23A 1.324(3) .
C11A F24A 1.326(3) .
C11A F22A 1.334(3) .
C12A F25A 1.331(3) .
C12A F26A 1.333(3) .
C12A F27A 1.338(3) .
C17A C18A 1.385(3) .
C17A C22A 1.397(3) .
C17A P1A 1.833(2) .
C18A C19A 1.391(3) .
C18A H18A 0.9500 .
C19A C20A 1.361(4) .
C19A H19A 0.9500 .
C20A C21A 1.373(5) .
C20A H20A 0.9500 .
C21A C22A 1.391(4) .
C21A H21A 0.9500 .
C22A H22A 0.9500 .
C23A C24A 1.395(3) .
C23A C28A 1.399(3) .
C23A P1A 1.820(2) .
C24A C25A 1.394(3) .
C24A H24A 0.9500 .
C25A C26A 1.381(4) .
C25A H25A 0.9500 .
C26A C27A 1.388(4) .
C26A H26A 0.9500 .
C27A C28A 1.384(3) .
C27A H27A 0.9500 .
C28A H28A 0.9500 .
C29A C34A 1.386(3) .
C29A C30A 1.398(3) .
C29A P1A 1.822(2) .
C30A C31A 1.385(3) .
C30A H30A 0.9500 .
C31A C32A 1.374(4) .
C31A H31A 0.9500 .
C32A C33A 1.380(3) .
C32A H32A 0.9500 .
C33A C34A 1.395(3) .
C33A H33A 0.9500 .
C34A H34A 0.9500 .
C35A O5A 1.143(3) .
C35A Cr1A 1.869(2) .
C36A O6A 1.144(3) .
C36A Cr1A 1.859(2) .
C37A C38A 1.416(3) .
C37A C42A 1.417(3) .
C37A C43A 1.504(3) .
C37A Cr1A 2.334(2) .
C38A C39A 1.426(3) .
C38A C44A 1.516(3) .
C38A Cr1A 2.263(2) .
C39A C40A 1.393(3) .
C39A C45A 1.517(3) .
C39A Cr1A 2.270(2) .
C40A C41A 1.420(3) .
C40A C46A 1.519(3) .
C40A Cr1A 2.281(2) .
C41A C42A 1.420(3) .
C41A C47A 1.508(3) .
C41A Cr1A 2.242(2) .
C42A C48A 1.514(3) .
C42A Cr1A 2.274(2) .
C43A H43A 0.9800 .
C43A H43B 0.9800 .
C43A H43C 0.9800 .
C44A H44A 0.9800 .
C44A H44B 0.9800 .
C44A H44C 0.9800 .
C45A H45A 0.9800 .
C45A H45B 0.9800 .
C45A H45C 0.9800 .
C46A H46A 0.9800 .
C46A H46B 0.9800 .
C46A H46C 0.9800 .
C47A H47A 0.9800 .
C47A H47B 0.9800 .
C47A H47C 0.9800 .
C48A H48A 0.9800 .
C48A H48B 0.9800 .
C48A H48C 0.9800 .
C17B C18B 1.379(3) .
C17B C22B 1.388(4) .
C17B P1B 1.826(2) .
C18B C19B 1.385(4) .
C18B H18B 0.9500 .
C19B C20B 1.368(4) .
C19B H19B 0.9500 .
C20B C21B 1.344(5) .
C20B H20B 0.9500 .
C21B C22B 1.383(4) .
C21B H21B 0.9500 .
C22B H22B 0.9500 .
C23B C28B 1.388(3) .
C23B C24B 1.394(4) .
C23B P1B 1.836(2) .
C24B C25B 1.395(3) .
C24B H24B 0.9500 .
C25B C26B 1.375(4) .
C25B H25B 0.9500 .
C26B C27B 1.371(5) .
C26B H26B 0.9500 .
C27B C28B 1.402(4) .
C27B H27B 0.9500 .
C28B H28B 0.9500 .
C29B C30B 1.390(3) .
C29B C34B 1.404(3) .
C29B P1B 1.816(2) .
C30B C31B 1.393(3) .
C30B H30B 0.9500 .
C31B C32B 1.375(4) .
C31B H31B 0.9500 .
C32B C33B 1.388(4) .
C32B H32B 0.9500 .
C33B C34B 1.386(4) .
C33B H33B 0.9500 .
C34B H34B 0.9500 .
C35B O5B 1.136(3) .
C35B Cr1B 1.872(2) .
C36B O6B 1.149(3) .
C36B Cr1B 1.854(2) .
C37B C38B 1.414(4) .
C37B C42B 1.421(4) .
C37B C43B 1.511(4) .
C37B Cr1B 2.263(3) .
C38B C39B 1.410(4) .
C38B C44B 1.515(4) .
C38B Cr1B 2.326(2) .
C39B C40B 1.411(3) .
C39B C45B 1.504(4) .
C39B Cr1B 2.331(2) .
C40B C41B 1.428(4) .
C40B C46B 1.518(4) .
C40B Cr1B 2.241(2) .
C41B C42B 1.392(4) .
C41B C47B 1.519(4) .
C41B Cr1B 2.270(2) .
C42B C48B 1.516(4) .
C42B Cr1B 2.284(3) .
C43B H43D 0.9800 .
C43B H43E 0.9800 .
C43B H43F 0.9800 .
C44B H44D 0.9800 .
C44B H44E 0.9800 .
C44B H44F 0.9800 .
C45B H45D 0.9800 .
C45B H45E 0.9800 .
C45B H45F 0.9800 .
C46B H46D 0.9800 .
C46B H46E 0.9800 .
C46B H46F 0.9800 .
C47B H47D 0.9800 .
C47B H47E 0.9800 .
C47B H47F 0.9800 .
C48B H48D 0.9800 .
C48B H48E 0.9800 .
C48B H48F 0.9800 .
Cr1A P1A 2.3796(6) .
Cr1B P1B 2.3718(7) .
